data_4120238
loop_
_publ_author_name
'Roshna V. Nair'
'Sanjeev Kheria'
'Suresh Rayavarapu'
'Amol S. Kotmale'
'Bharatam Jagadeesh'
'Rajesh G. Gonnade'
'Vedavati G. Puranik'
'Pattuparambil R. Rajamohanan'
'Gangadhar J. Sanjayan'

_publ_section_title
;
 A Synthetic Zipper Peptide Motif Orchestrated via Co-operative Interplay
 of Hydrogen Bonding, Aromatic Stacking, and Backbone Chirality
;
_journal_name_full 'Journal of the American Chemical Society'
_journal_page_first 11477
_journal_page_last 11480
_journal_paper_doi 10.1021/ja405455g
_journal_volume 135
_journal_year 2013
_chemical_absolute_configuration rmad
_chemical_formula_moiety 'C38H37Br1N6O8, 0.5(C4H8O2), 0.25(CH3oh), 1.75(H2O)'
_chemical_formula_sum 'C40.25 H45.5 Br N6 O9'
_chemical_formula_weight 837.24
_chemical_name_systematic
; 
 ? 
;
_space_group_IT_number 1
_symmetry_cell_setting triclinic
_symmetry_space_group_name_Hall 'P 1'
_symmetry_space_group_name_H-M 'P 1'
_atom_sites_solution_hydrogens geom
_atom_sites_solution_primary direct
_atom_sites_solution_secondary difmap
_audit_creation_method SHELXL-97
_cell_angle_alpha 90.701(8)
_cell_angle_beta 105.291(8)
_cell_angle_gamma 104.722(8)
_cell_formula_units_Z 4
_cell_length_a 12.6540(18)
_cell_length_b 16.041(2)
_cell_length_c 20.114(3)
_cell_measurement_reflns_used 9563
_cell_measurement_temperature 97(2)
_cell_measurement_theta_max 22.37
_cell_measurement_theta_min 2.26
_cell_volume 3795.2(9)
_computing_cell_refinement 'SAINT (Bruker, 2003)'
_computing_data_collection 'SMART (Bruker, 2003)'
_computing_data_reduction 'SAINT (Bruker, 2003)'
_computing_molecular_graphics 'SHELXTL (Bruker, 2003)'
_computing_publication_material 'SHELXTL (Bruker, 2003), platon'
_computing_structure_refinement 'SHELXL-97 (Sheldrick, 2008)'
_computing_structure_solution 'SHELXS-97 (Sheldrick, 2008)'
_diffrn_ambient_temperature 97(2)
_diffrn_measured_fraction_theta_full 0.992
_diffrn_measured_fraction_theta_max 0.992
_diffrn_measurement_device 'Bruker Smart APEX'
_diffrn_measurement_device_type 'CCD Area Detector'
_diffrn_measurement_method 'Phi and Omega Scan'
_diffrn_radiation_monochromator graphite
_diffrn_radiation_source 'fine-focus sealed tube'
_diffrn_radiation_type MoK\a
_diffrn_radiation_wavelength 0.71073
_diffrn_reflns_av_R_equivalents 0.0671
_diffrn_reflns_av_sigmaI/netI 0.0959
_diffrn_reflns_limit_h_max 16
_diffrn_reflns_limit_h_min -16
_diffrn_reflns_limit_k_max 21
_diffrn_reflns_limit_k_min -21
_diffrn_reflns_limit_l_max 26
_diffrn_reflns_limit_l_min -26
_diffrn_reflns_number 118413
_diffrn_reflns_theta_full 28.52
_diffrn_reflns_theta_max 28.52
_diffrn_reflns_theta_min 1.73
_exptl_absorpt_coefficient_mu 1.149
_exptl_absorpt_correction_T_max 0.9663
_exptl_absorpt_correction_T_min 0.7391
_exptl_absorpt_correction_type multi-scan
_exptl_absorpt_process_details 'BRUKER's SADABS'
_exptl_crystal_colour colourless
_exptl_crystal_density_diffrn 1.465
_exptl_crystal_description needle
_exptl_crystal_F_000 1744
_exptl_crystal_size_max 0.28
_exptl_crystal_size_mid 0.11
_exptl_crystal_size_min 0.03
_platon_squeeze_details
;
The unit cell contains two ethyl acetate molecules (C4H8O2) and 
another three wather molecules (H2O), which have been treated as 
a diffuse contribution to the overall scattering without 
specific atom positions 
by SQUEEZE/PLATON.
;
_refine_diff_density_max 1.743
_refine_diff_density_min -2.326
_refine_diff_density_rms 0.223
_refine_ls_abs_structure_details 'Flack H D (1983), Acta Cryst. A39, 876-881'
_refine_ls_abs_structure_Flack 0.000(15)
_refine_ls_extinction_method none
_refine_ls_goodness_of_fit_ref 1.514
_refine_ls_hydrogen_treatment constr
_refine_ls_matrix_type full
_refine_ls_number_parameters 1903
_refine_ls_number_reflns 37772
_refine_ls_number_restraints 262
_refine_ls_restrained_S_all 1.517
_refine_ls_R_factor_all 0.1636
_refine_ls_R_factor_gt 0.1384
_refine_ls_shift/su_max 0.001
_refine_ls_shift/su_mean 0.000
_refine_ls_structure_factor_coef Fsqd
_refine_ls_weighting_details 'calc w=1/[\s^2^(Fo^2^)+(0.2000P)^2^+0.0000P] where P=(Fo^2^+2Fc^2^)/3'
_refine_ls_weighting_scheme calc
_refine_ls_wR_factor_gt 0.3860
_refine_ls_wR_factor_ref 0.3983
_reflns_number_gt 27315
_reflns_number_total 37772
_reflns_threshold_expression >2sigma(I)
_cod_data_source_file ja405455g_si_002_2.cif
_cod_data_source_block comp_4
_cod_original_cell_volume 3795.1(9)
_cod_original_formula_sum 'C40.25 H45.50 Br N6 O9'
_cod_database_code 4120238

loop_
_symmetry_equiv_pos_as_xyz
'x, y, z'

loop_
_atom_site_label
_atom_site_type_symbol
_atom_site_fract_x
_atom_site_fract_y
_atom_site_fract_z
_atom_site_U_iso_or_equiv
_atom_site_adp_type
_atom_site_occupancy
_atom_site_symmetry_multiplicity
_atom_site_calc_flag
_atom_site_refinement_flags
_atom_site_disorder_assembly
_atom_site_disorder_group
Br1A Br -0.30611(7) 0.30580(6) 0.06477(5) 0.0252(2) Uani 1 1 d . . .
O1A O -0.5464(5) 0.1191(5) 0.0782(4) 0.0267(15) Uani 1 1 d . . .
O2A O -0.1433(5) 0.1669(5) 0.1927(3) 0.0254(14) Uani 1 1 d . . .
O3A O 0.0116(7) 0.2910(5) 0.3286(4) 0.0289(16) Uani 1 1 d . . .
O4A O 0.0455(5) 0.5107(4) 0.3202(4) 0.0240(14) Uani 1 1 d . . .
O5A O 0.3607(6) 0.4133(5) 0.2881(4) 0.0335(18) Uani 1 1 d . . .
O6A O 0.7439(6) 0.5381(5) 0.4364(4) 0.0327(18) Uani 1 1 d . . .
N1A N -0.3675(6) 0.1318(5) 0.1361(4) 0.0193(15) Uani 1 1 d . . .
H1AN H -0.2981 0.1441 0.1314 0.023 Uiso 1 1 calc R . .
N2A N -0.0832(7) 0.0932(6) 0.2860(4) 0.0261(17) Uani 1 1 d . . .
H2AN H -0.1040 0.0595 0.3171 0.031 Uiso 1 1 calc R . .
N3A N 0.0662(7) 0.3300(5) 0.2282(4) 0.0251(17) Uani 1 1 d . . .
N4A N 0.2059(6) 0.4758(5) 0.3130(4) 0.0220(16) Uani 1 1 d . . .
H4AN H 0.2296 0.4433 0.2877 0.026 Uiso 1 1 calc R . .
N5A N 0.5448(7) 0.4607(6) 0.3529(4) 0.0241(17) Uani 1 1 d . . .
H5AN H 0.5897 0.4957 0.3889 0.029 Uiso 1 1 calc R . .
N6A N 0.8995(7) 0.5348(5) 0.4038(5) 0.0241(17) Uani 1 1 d . . .
H6AN H 0.9291 0.5111 0.3761 0.029 Uiso 1 1 calc R . .
C1A C -0.4434(8) 0.1422(5) 0.0848(5) 0.0188(17) Uani 1 1 d . . .
C2A C -0.3799(7) 0.1023(6) 0.2010(4) 0.0203(18) Uani 1 1 d . . .
C3A C -0.2808(7) 0.1021(5) 0.2544(4) 0.0146(16) Uani 1 1 d . . .
C4A C -0.2916(9) 0.0845(6) 0.3199(5) 0.0245(19) Uani 1 1 d . . .
H4A H -0.2245 0.0870 0.3558 0.029 Uiso 1 1 calc R . .
C5A C -0.3918(10) 0.0638(7) 0.3357(6) 0.033(2) Uani 1 1 d . . .
H5A H -0.3953 0.0551 0.3818 0.039 Uiso 1 1 calc R . .
C6A C -0.4911(11) 0.0558(7) 0.2814(6) 0.033(2) Uani 1 1 d . . .
H6A H -0.5632 0.0358 0.2900 0.040 Uiso 1 1 calc R . .
C7A C -0.4854(11) 0.0770(7) 0.2134(7) 0.036(3) Uani 1 1 d . . .
H7A H -0.5526 0.0738 0.1775 0.043 Uiso 1 1 calc R . .
C8A C -0.1629(8) 0.1238(6) 0.2430(4) 0.0174(17) Uani 1 1 d . . .
C9A C 0.0296(8) 0.1109(6) 0.2848(6) 0.028(2) Uani 1 1 d . . .
C10A C 0.0981(8) 0.1943(6) 0.2808(6) 0.026(2) Uani 1 1 d . . .
C11A C 0.2098(9) 0.2072(8) 0.2767(7) 0.037(3) Uani 1 1 d . . .
H11A H 0.2532 0.2637 0.2723 0.045 Uiso 1 1 calc R . .
C12A C 0.2578(10) 0.1375(9) 0.2789(9) 0.052(4) Uani 1 1 d . . .
H12A H 0.3319 0.1446 0.2736 0.062 Uiso 1 1 calc R . .
C13A C 0.1878(12) 0.0513(8) 0.2901(8) 0.046(3) Uani 1 1 d . . .
H13A H 0.2214 0.0045 0.2994 0.055 Uiso 1 1 calc R . .
C14A C 0.0759(11) 0.0394(7) 0.2871(8) 0.044(3) Uani 1 1 d . . .
H14A H 0.0290 -0.0173 0.2866 0.053 Uiso 1 1 calc R . .
C15A C 0.0525(7) 0.2718(6) 0.2810(4) 0.0180(17) Uani 1 1 d . . .
C16A C 0.0252(8) 0.4047(6) 0.2290(5) 0.0202(18) Uani 1 1 d . . .
H16A H -0.0572 0.3875 0.2274 0.024 Uiso 1 1 calc R . .
C17A C 0.0405(12) 0.4416(8) 0.1624(5) 0.036(3) Uani 1 1 d . . .
H17A H 0.1176 0.4805 0.1691 0.043 Uiso 1 1 calc R . .
H17B H -0.0167 0.4734 0.1429 0.043 Uiso 1 1 calc R . .
C18A C 0.0218(12) 0.3577(9) 0.1150(6) 0.042(3) Uani 1 1 d . . .
H18A H -0.0599 0.3271 0.0970 0.050 Uiso 1 1 calc R . .
H18B H 0.0553 0.3708 0.0758 0.050 Uiso 1 1 calc R . .
C19A C 0.0832(10) 0.3078(7) 0.1643(6) 0.031(2) Uani 1 1 d . . .
H19A H 0.0517 0.2449 0.1510 0.037 Uiso 1 1 calc R . .
H19B H 0.1651 0.3241 0.1667 0.037 Uiso 1 1 calc R . .
C20A C 0.0944(7) 0.4707(5) 0.2928(5) 0.0167(16) Uani 1 1 d . . .
C21A C 0.2894(9) 0.5263(6) 0.3693(5) 0.026(2) Uani 1 1 d . . .
C22A C 0.4024(8) 0.5137(6) 0.3845(6) 0.025(2) Uani 1 1 d . . .
C23A C 0.4790(9) 0.5530(8) 0.4482(5) 0.035(3) Uani 1 1 d . . .
H23A H 0.5515 0.5417 0.4622 0.042 Uiso 1 1 calc R . .
C24A C 0.4514(9) 0.6075(10) 0.4910(7) 0.050(4) Uani 1 1 d . . .
H24A H 0.5034 0.6313 0.5344 0.060 Uiso 1 1 calc R . .
C25A C 0.3507(10) 0.6265(11) 0.4708(7) 0.056(5) Uani 1 1 d . . .
H25A H 0.3369 0.6716 0.4955 0.068 Uiso 1 1 calc R . .
C26A C 0.2657(10) 0.5798(10) 0.4130(8) 0.057(5) Uani 1 1 d . . .
H26A H 0.1905 0.5856 0.4044 0.068 Uiso 1 1 calc R . .
C27A C 0.4343(7) 0.4587(6) 0.3390(5) 0.0211(18) Uani 1 1 d . . .
C28A C 0.6020(8) 0.4134(7) 0.3171(5) 0.024(2) Uani 1 1 d . . .
C29A C 0.7187(8) 0.4351(6) 0.3416(5) 0.0236(19) Uani 1 1 d . . .
C30A C 0.7727(9) 0.3863(7) 0.3114(5) 0.025(2) Uani 1 1 d . . .
H30A H 0.8530 0.3977 0.3284 0.030 Uiso 1 1 calc R . .
C31A C 0.7183(8) 0.3236(6) 0.2592(6) 0.027(2) Uani 1 1 d . . .
H31A H 0.7578 0.2919 0.2391 0.032 Uiso 1 1 calc R . .
C32A C 0.6003(9) 0.3085(7) 0.2368(7) 0.031(2) Uani 1 1 d . . .
H32A H 0.5604 0.2671 0.1985 0.038 Uiso 1 1 calc R . .
C33A C 0.5368(8) 0.3490(6) 0.2658(7) 0.036(3) Uani 1 1 d . . .
H33A H 0.4561 0.3339 0.2518 0.043 Uiso 1 1 calc R . .
C34A C 0.7877(7) 0.5068(7) 0.3983(5) 0.026(2) Uani 1 1 d . . .
C35A C 0.9720(9) 0.6050(9) 0.4563(6) 0.042(3) Uani 1 1 d . . .
H35A H 0.9685 0.6609 0.4380 0.063 Uiso 1 1 calc R . .
H35B H 1.0507 0.6009 0.4678 0.063 Uiso 1 1 calc R . .
H35C H 0.9453 0.6000 0.4979 0.063 Uiso 1 1 calc R . .
C36A C -0.3998(8) 0.1879(6) 0.0255(5) 0.0233(19) Uani 1 1 d . . .
C37A C -0.4978(11) 0.1978(11) -0.0340(8) 0.055(4) Uani 1 1 d . . .
H37B H -0.5448 0.1405 -0.0552 0.083 Uiso 1 1 calc R . .
H37C H -0.4675 0.2309 -0.0686 0.083 Uiso 1 1 calc R . .
H37A H -0.5441 0.2284 -0.0164 0.083 Uiso 1 1 calc R . .
C38A C -0.3212(14) 0.1368(8) 0.0017(7) 0.049(4) Uani 1 1 d . . .
H38A H -0.3283 0.1418 -0.0477 0.074 Uiso 1 1 calc R . .
H38B H -0.3451 0.0757 0.0099 0.074 Uiso 1 1 calc R . .
H38C H -0.2418 0.1616 0.0282 0.074 Uiso 1 1 calc R . .
Br1B Br 0.47997(14) 0.85409(13) 0.54514(8) 0.0669(5) Uani 1 1 d . . .
O1B O 0.5206(13) 1.0642(11) 0.5951(6) 0.082(4) Uani 1 1 d . . .
O2B O 0.8254(7) 0.9954(5) 0.5198(4) 0.0346(17) Uani 1 1 d . . .
O3B O 0.8621(7) 0.9580(4) 0.3706(4) 0.0305(17) Uani 1 1 d . . .
O4B O 0.5893(6) 0.6918(6) 0.3142(5) 0.042(2) Uani 1 1 d . . .
O5B O 0.9968(8) 0.7710(9) 0.3493(6) 0.077(4) Uani 1 1 d . . .
O6B O 1.1705(7) 0.6408(6) 0.1997(5) 0.0393(19) Uani 1 1 d . . .
N1B N 0.6772(13) 1.0520(10) 0.5650(6) 0.059(3) Uani 1 1 d . . .
H1BN H 0.7233 1.0182 0.5696 0.071 Uiso 1 1 calc R . .
N2B N 0.9681(12) 1.0959(7) 0.4916(5) 0.050(3) Uani 1 1 d . . .
H2BN H 0.9888 1.1486 0.4790 0.060 Uiso 1 1 calc R . .
N3B N 0.8375(7) 0.8436(5) 0.4332(5) 0.0276(18) Uani 1 1 d . . .
N4B N 0.7799(6) 0.7206(5) 0.3233(4) 0.0198(15) Uani 1 1 d . . .
H4BN H 0.8461 0.7553 0.3459 0.024 Uiso 1 1 calc R . .
N5B N 1.0891(7) 0.7200(6) 0.2826(5) 0.0266(18) Uani 1 1 d . . .
H5BN H 1.0807 0.6828 0.2478 0.032 Uiso 1 1 calc R . .
N6B N 1.3568(7) 0.6476(5) 0.2298(5) 0.0240(17) Uani 1 1 d . . .
H6BN H 1.4243 0.6729 0.2578 0.029 Uiso 1 1 calc R . .
C1B C 0.5913(17) 1.0258(12) 0.5924(7) 0.064(5) Uani 1 1 d . . .
C2B C 0.7055(15) 1.1257(9) 0.5297(7) 0.055(4) Uani 1 1 d U . .
C3B C 0.8033(13) 1.1395(8) 0.5014(6) 0.041(3) Uani 1 1 d U . .
C4B C 0.8282(16) 1.2083(9) 0.4692(8) 0.057(4) Uani 1 1 d U . .
H4B H 0.8862 1.2140 0.4465 0.068 Uiso 1 1 calc R . .
C5B C 0.7735(18) 1.2751(11) 0.4664(9) 0.067(4) Uani 1 1 d U . .
H5B H 0.8012 1.3284 0.4486 0.080 Uiso 1 1 calc R . .
C6B C 0.681(2) 1.2607(12) 0.4895(11) 0.082(5) Uani 1 1 d U . .
H6B H 0.6348 1.2995 0.4789 0.098 Uiso 1 1 calc R . .
C7B C 0.6486(16) 1.1898(11) 0.5297(8) 0.062(4) Uani 1 1 d U . .
H7B H 0.5930 1.1869 0.5540 0.075 Uiso 1 1 calc R . .
C8B C 0.8664(16) 1.0728(8) 0.5049(7) 0.052(4) Uani 1 1 d . . .
C9B C 1.0420(12) 1.0473(8) 0.4953(6) 0.041(3) Uani 1 1 d U . .
C10B C 1.0116(9) 0.9625(7) 0.4687(5) 0.031(2) Uani 1 1 d U . .
C11B C 1.0904(10) 0.9125(9) 0.4796(5) 0.035(2) Uani 1 1 d U . .
H11B H 1.0658 0.8526 0.4644 0.043 Uiso 1 1 calc R . .
C12B C 1.2082(14) 0.9523(13) 0.5137(8) 0.063(4) Uani 1 1 d U . .
H12B H 1.2632 0.9211 0.5148 0.075 Uiso 1 1 calc R . .
C13B C 1.2428(10) 1.0371(9) 0.5457(7) 0.044(3) Uani 1 1 d U . .
H13B H 1.3185 1.0621 0.5730 0.052 Uiso 1 1 calc R . .
C14B C 1.1638(13) 1.0804(10) 0.5356(7) 0.050(3) Uani 1 1 d U . .
H14B H 1.1873 1.1381 0.5561 0.060 Uiso 1 1 calc R . .
C15B C 0.8953(9) 0.9215(6) 0.4209(5) 0.027(2) Uani 1 1 d . . .
C16B C 0.7154(7) 0.8079(6) 0.3935(5) 0.0205(18) Uani 1 1 d . . .
H16B H 0.6866 0.8554 0.3698 0.025 Uiso 1 1 calc R . .
C17B C 0.6602(10) 0.7829(8) 0.4485(7) 0.037(3) Uani 1 1 d . . .
H17D H 0.5870 0.7384 0.4302 0.044 Uiso 1 1 calc R . .
H17C H 0.6461 0.8336 0.4696 0.044 Uiso 1 1 calc R . .
C18B C 0.7441(9) 0.7469(7) 0.5007(7) 0.036(3) Uani 1 1 d . . .
H18D H 0.7393 0.6866 0.4859 0.044 Uiso 1 1 calc R . .
H18C H 0.7310 0.7487 0.5470 0.044 Uiso 1 1 calc R . .
C19B C 0.8576(9) 0.8077(7) 0.5005(5) 0.026(2) Uani 1 1 d . . .
H19D H 0.8826 0.8542 0.5385 0.031 Uiso 1 1 calc R . .
H19C H 0.9165 0.7758 0.5061 0.031 Uiso 1 1 calc R . .
C20B C 0.6914(8) 0.7321(6) 0.3402(5) 0.0244(19) Uani 1 1 d . . .
C21B C 0.7822(8) 0.6578(6) 0.2720(5) 0.0216(18) Uani 1 1 d . . .
C22B C 0.8880(7) 0.6580(5) 0.2610(5) 0.0197(18) Uani 1 1 d . . .
C23B C 0.8884(10) 0.5954(7) 0.2138(6) 0.031(2) Uani 1 1 d . . .
H23B H 0.9593 0.5929 0.2073 0.037 Uiso 1 1 calc R . .
C24B C 0.7870(10) 0.5337(7) 0.1739(6) 0.031(2) Uani 1 1 d . . .
H24B H 0.7889 0.4928 0.1400 0.037 Uiso 1 1 calc R . .
C25B C 0.6862(9) 0.5370(7) 0.1875(7) 0.031(2) Uani 1 1 d . . .
H25B H 0.6171 0.4969 0.1629 0.038 Uiso 1 1 calc R . .
C26B C 0.6849(8) 0.5976(7) 0.2363(6) 0.027(2) Uani 1 1 d . . .
H26B H 0.6149 0.5977 0.2453 0.033 Uiso 1 1 calc R . .
C27B C 0.9941(9) 0.7176(8) 0.2989(6) 0.036(3) Uani 1 1 d . . .
C28B C 1.2013(8) 0.7707(6) 0.3104(5) 0.0222(18) Uani 1 1 d U . .
C29B C 1.2929(9) 0.7501(7) 0.2916(6) 0.030(2) Uani 1 1 d U . .
C30B C 1.4001(9) 0.7980(6) 0.3173(6) 0.028(2) Uani 1 1 d U . .
H30B H 1.4591 0.7827 0.3031 0.034 Uiso 1 1 calc R . .
C31B C 1.4280(10) 0.8718(7) 0.3655(6) 0.032(2) Uani 1 1 d U . .
H31B H 1.5043 0.9055 0.3840 0.039 Uiso 1 1 calc R . .
C32B C 1.3345(10) 0.8928(7) 0.3848(7) 0.037(3) Uani 1 1 d U . .
H32B H 1.3490 0.9419 0.4161 0.044 Uiso 1 1 calc R . .
C33B C 1.2267(10) 0.8430(8) 0.3586(6) 0.036(2) Uani 1 1 d U . .
H33B H 1.1668 0.8568 0.3728 0.043 Uiso 1 1 calc R . .
C34B C 1.2669(8) 0.6733(6) 0.2370(6) 0.0238(19) Uani 1 1 d . . .
C35B C 1.3485(9) 0.5832(7) 0.1805(6) 0.030(2) Uani 1 1 d . . .
H35E H 1.3653 0.5327 0.2035 0.044 Uiso 1 1 calc R . .
H35F H 1.4031 0.6048 0.1539 0.044 Uiso 1 1 calc R . .
H35D H 1.2713 0.5666 0.1492 0.044 Uiso 1 1 calc R . .
C36B C 0.5849(11) 0.9379(10) 0.6245(6) 0.048(3) Uani 1 1 d . . .
C37B C 0.6963(13) 0.9078(13) 0.6404(7) 0.066(5) Uani 1 1 d . . .
H37F H 0.7283 0.9162 0.6009 0.100 Uiso 1 1 calc R . .
H37D H 0.6791 0.8464 0.6489 0.100 Uiso 1 1 calc R . .
H37E H 0.7514 0.9419 0.6816 0.100 Uiso 1 1 calc R . .
C38B C 0.5163(17) 0.9310(11) 0.6815(9) 0.069(5) Uani 1 1 d . . .
H38E H 0.5248 0.9891 0.7016 0.103 Uiso 1 1 calc R . .
H38F H 0.5464 0.8965 0.7180 0.103 Uiso 1 1 calc R . .
H38D H 0.4356 0.9032 0.6598 0.103 Uiso 1 1 calc R . .
Br1C Br -0.21292(11) -0.17632(8) 0.79020(6) 0.0429(3) Uani 1 1 d . . .
O1C O -0.2379(7) -0.1578(6) 0.9587(5) 0.0398(19) Uani 1 1 d . . .
O2C O 0.1274(5) -0.0931(4) 0.9035(3) 0.0235(14) Uani 1 1 d . . .
O3C O 0.2721(6) 0.0828(4) 0.8622(4) 0.0231(14) Uani 1 1 d . . .
O4C O 0.1120(7) 0.1558(6) 0.6911(5) 0.041(2) Uani 1 1 d . . .
O5C O 0.4826(6) 0.1005(5) 0.7580(5) 0.0348(19) Uani 1 1 d . . .
O6C O 0.7933(6) 0.2862(4) 0.6899(4) 0.0263(15) Uani 1 1 d . . .
N1C N -0.0563(7) -0.1238(5) 0.9485(5) 0.0254(17) Uani 1 1 d . . .
H1CN H -0.0144 -0.1424 0.9262 0.030 Uiso 1 1 calc R . .
N2C N 0.2899(6) -0.0212(5) 0.9808(4) 0.0208(16) Uani 1 1 d U . .
H2CN H 0.3193 0.0108 1.0204 0.025 Uiso 1 1 calc R . .
N3C N 0.2181(6) -0.0168(5) 0.7714(4) 0.0212(16) Uani 1 1 d . . .
N4C N 0.2862(6) 0.1327(5) 0.7085(4) 0.0172(14) Uani 1 1 d . . .
H4CN H 0.3248 0.0951 0.7241 0.021 Uiso 1 1 calc R . .
N5C N 0.6416(7) 0.1869(5) 0.7397(4) 0.0228(16) Uani 1 1 d . . .
H5CN H 0.6667 0.2332 0.7195 0.027 Uiso 1 1 calc R . .
N6C N 0.9465(8) 0.2430(6) 0.6878(6) 0.034(2) Uani 1 1 d . . .
H6CN H 0.9884 0.2070 0.7018 0.041 Uiso 1 1 calc R . .
C1C C -0.1678(8) -0.1696(6) 0.9336(5) 0.0218(18) Uani 1 1 d . . .
C2C C -0.0005(7) -0.0500(5) 0.9954(5) 0.0172(17) Uani 1 1 d . . .
C3C C 0.1137(7) -0.0066(5) 0.9967(5) 0.0160(16) Uani 1 1 d . . .
C4C C 0.1660(8) 0.0674(7) 1.0402(6) 0.028(2) Uani 1 1 d . . .
H4C H 0.2421 0.0968 1.0417 0.034 Uiso 1 1 calc R . .
C5C C 0.1131(9) 0.1014(7) 1.0820(6) 0.034(2) Uani 1 1 d . . .
H5C H 0.1498 0.1546 1.1097 0.040 Uiso 1 1 calc R . .
C6C C 0.0056(10) 0.0553(7) 1.0820(5) 0.030(2) Uani 1 1 d . . .
H6C H -0.0292 0.0741 1.1138 0.037 Uiso 1 1 calc R . .
C7C C -0.0533(10) -0.0174(7) 1.0374(6) 0.031(2) Uani 1 1 d . . .
H7C H -0.1301 -0.0449 1.0356 0.037 Uiso 1 1 calc R . .
C8C C 0.1762(7) -0.0438(5) 0.9567(5) 0.0145(15) Uani 1 1 d U . .
C9C C 0.3671(8) -0.0434(6) 0.9492(4) 0.0185(17) Uani 1 1 d . . .
C10C C 0.3567(8) -0.0323(5) 0.8780(4) 0.0172(17) Uani 1 1 d . . .
C11C C 0.4355(8) -0.0566(6) 0.8492(5) 0.0225(19) Uani 1 1 d . . .
H11C H 0.4306 -0.0493 0.8018 0.027 Uiso 1 1 calc R . .
C12C C 0.5204(9) -0.0909(6) 0.8881(5) 0.0223(18) Uani 1 1 d . . .
H12C H 0.5723 -0.1070 0.8672 0.027 Uiso 1 1 calc R . .
C13C C 0.5291(8) -0.1016(6) 0.9588(5) 0.0228(19) Uani 1 1 d . . .
H13C H 0.5865 -0.1250 0.9861 0.027 Uiso 1 1 calc R . .
C14C C 0.4516(7) -0.0772(6) 0.9874(5) 0.0190(17) Uani 1 1 d . . .
H14C H 0.4571 -0.0841 1.0349 0.023 Uiso 1 1 calc R . .
C15C C 0.2785(7) 0.0143(5) 0.8373(4) 0.0146(16) Uani 1 1 d . . .
C16C C 0.1347(8) 0.0231(6) 0.7369(5) 0.0221(19) Uani 1 1 d . . .
H16C H 0.0882 0.0300 0.7688 0.027 Uiso 1 1 calc R . .
C17C C 0.0566(9) -0.0425(7) 0.6744(5) 0.029(2) Uani 1 1 d . . .
H17F H -0.0228 -0.0381 0.6628 0.035 Uiso 1 1 calc R . .
H17E H 0.0850 -0.0334 0.6329 0.035 Uiso 1 1 calc R . .
C18C C 0.0654(10) -0.1253(9) 0.7012(7) 0.042(3) Uani 1 1 d . . .
H18E H 0.0477 -0.1703 0.6629 0.051 Uiso 1 1 calc R . .
H18F H 0.0123 -0.1442 0.7299 0.051 Uiso 1 1 calc R . .
C19C C 0.1917(9) -0.1088(6) 0.7461(6) 0.030(2) Uani 1 1 d . . .
H19E H 0.1982 -0.1465 0.7847 0.036 Uiso 1 1 calc R . .
H19F H 0.2418 -0.1176 0.7178 0.036 Uiso 1 1 calc R . .
C20C C 0.1765(8) 0.1115(6) 0.7104(4) 0.0207(18) Uani 1 1 d . . .
C21C C 0.3474(8) 0.2084(6) 0.6842(5) 0.0212(18) Uani 1 1 d . . .
C22C C 0.4644(9) 0.2240(6) 0.6920(5) 0.025(2) Uani 1 1 d . . .
C23C C 0.5204(9) 0.2935(8) 0.6643(7) 0.040(3) Uani 1 1 d . . .
H23C H 0.5979 0.2994 0.6664 0.048 Uiso 1 1 calc R . .
C24C C 0.4702(12) 0.3551(9) 0.6335(11) 0.070(6) Uani 1 1 d . . .
H24C H 0.5127 0.4062 0.6196 0.084 Uiso 1 1 calc R . .
C25C C 0.3492(10) 0.3376(8) 0.6235(9) 0.047(3) Uani 1 1 d . . .
H25C H 0.3090 0.3748 0.5979 0.056 Uiso 1 1 calc R . .
C26C C 0.2902(8) 0.2667(6) 0.6511(5) 0.0243(19) Uani 1 1 d . . .
H26C H 0.2117 0.2582 0.6471 0.029 Uiso 1 1 calc R . .
C27C C 0.5281(9) 0.1646(6) 0.7322(5) 0.026(2) Uani 1 1 d . . .
C28C C 0.7256(4) 0.1479(4) 0.7747(3) 0.0194(17) Uani 1 1 d GU . .
C29C C 0.8318(5) 0.1720(4) 0.7622(3) 0.0219(19) Uani 1 1 d GU . .
C30C C 0.9187(4) 0.1382(4) 0.7989(3) 0.030(2) Uani 1 1 d GU . .
H30C H 0.9912 0.1547 0.7903 0.036 Uiso 1 1 calc R . .
C31C C 0.8995(4) 0.0803(4) 0.8480(3) 0.027(2) Uani 1 1 d GU . .
H31C H 0.9589 0.0572 0.8730 0.032 Uiso 1 1 calc R . .
C32C C 0.7933(5) 0.0562(4) 0.8605(3) 0.0243(19) Uani 1 1 d GU . .
H32C H 0.7802 0.0166 0.8940 0.029 Uiso 1 1 calc R . .
C33C C 0.7064(4) 0.0900(4) 0.8238(3) 0.031(2) Uani 1 1 d GU . .
H33C H 0.6339 0.0735 0.8323 0.037 Uiso 1 1 calc R . .
C34C C 0.8563(8) 0.2376(6) 0.7090(5) 0.0216(18) Uani 1 1 d . . .
C35C C 0.9795(13) 0.3084(9) 0.6408(8) 0.050(3) Uani 1 1 d . . .
H35G H 0.9158 0.3329 0.6208 0.075 Uiso 1 1 calc R . .
H35I H 0.9995 0.2812 0.6037 0.075 Uiso 1 1 calc R . .
H35H H 1.0452 0.3546 0.6668 0.075 Uiso 1 1 calc R . .
C36C C -0.2026(7) -0.2428(7) 0.8731(5) 0.025(2) Uani 1 1 d U . .
C37C C -0.1148(9) -0.2913(6) 0.8751(5) 0.026(2) Uani 1 1 d U . .
H37I H -0.1079 -0.3251 0.9155 0.039 Uiso 1 1 calc R . .
H37H H -0.0414 -0.2501 0.8781 0.039 Uiso 1 1 calc R . .
H37G H -0.1379 -0.3303 0.8329 0.039 Uiso 1 1 calc R . .
C38C C -0.3221(9) -0.2985(8) 0.8696(7) 0.040(3) Uani 1 1 d U . .
H38G H -0.3437 -0.3470 0.8342 0.059 Uiso 1 1 calc R . .
H38H H -0.3763 -0.2633 0.8576 0.059 Uiso 1 1 calc R . .
H38I H -0.3228 -0.3209 0.9146 0.059 Uiso 1 1 calc R . .
O1D O -0.2789(8) 0.4784(7) 0.7387(5) 0.051(3) Uani 1 1 d . . .
O2D O 0.1280(6) 0.4860(4) 0.8204(4) 0.0272(15) Uani 1 1 d . . .
O3D O 0.2819(8) 0.4851(5) 0.9919(4) 0.0343(17) Uani 1 1 d . . .
O4D O 0.2882(6) 0.7609(4) 1.0535(4) 0.0303(16) Uani 1 1 d . . .
O5D O 0.5993(6) 0.6501(5) 1.0271(4) 0.0314(17) Uani 1 1 d . . .
O6D O 0.9822(6) 0.8123(5) 1.1501(4) 0.0285(16) Uani 1 1 d . . .
N1D N -0.0923(7) 0.4697(5) 0.7769(4) 0.0240(17) Uani 1 1 d . . .
H1DN H -0.0239 0.4905 0.7718 0.029 Uiso 1 1 calc R . .
N2D N 0.1791(6) 0.3649(5) 0.8579(5) 0.0244(17) Uani 1 1 d . . .
H2DN H 0.1536 0.3105 0.8655 0.029 Uiso 1 1 calc R . .
N3D N 0.3243(7) 0.6044(5) 0.9367(4) 0.0236(17) Uani 1 1 d . . .
N4D N 0.4518(8) 0.7176(5) 1.0524(4) 0.0265(19) Uani 1 1 d . . .
H4DN H 0.4754 0.6814 1.0304 0.032 Uiso 1 1 calc R . .
N5D N 0.7853(6) 0.7135(5) 1.0816(4) 0.0206(16) Uani 1 1 d . . .
H5DN H 0.8301 0.7573 1.1109 0.025 Uiso 1 1 calc R . .
N6D N 1.1279(7) 0.8140(5) 1.1062(4) 0.0213(16) Uani 1 1 d . . .
H6DN H 1.1532 0.7915 1.0754 0.026 Uiso 1 1 calc R . .
C1D C -0.1761(10) 0.4956(8) 0.7350(6) 0.036(3) Uani 1 1 d . A .
C2D C -0.1023(8) 0.4122(6) 0.8290(5) 0.0219(18) Uani 1 1 d . . .
C3D C -0.0076(8) 0.3828(5) 0.8620(4) 0.0174(17) Uani 1 1 d . . .
C4D C -0.0090(8) 0.3244(6) 0.9136(5) 0.0213(18) Uani 1 1 d . . .
H4D H 0.0577 0.3074 0.9353 0.026 Uiso 1 1 calc R . .
C5D C -0.1086(10) 0.2918(6) 0.9325(5) 0.028(2) Uani 1 1 d . . .
H5D H -0.1123 0.2537 0.9681 0.034 Uiso 1 1 calc R . .
C6D C -0.2052(9) 0.3191(6) 0.8951(5) 0.024(2) Uani 1 1 d . . .
H6D H -0.2758 0.2952 0.9048 0.029 Uiso 1 1 calc R . .
C7D C -0.2019(7) 0.3764(5) 0.8471(5) 0.0189(17) Uani 1 1 d . . .
H7D H -0.2689 0.3929 0.8252 0.023 Uiso 1 1 calc R . .
C8D C 0.1053(8) 0.4168(6) 0.8443(4) 0.0208(18) Uani 1 1 d . . .
C9D C 0.2949(9) 0.3972(6) 0.8599(5) 0.024(2) Uani 1 1 d . . .
C10D C 0.3627(8) 0.4766(6) 0.8970(5) 0.0235(19) Uani 1 1 d . . .
C11D C 0.4773(8) 0.5018(6) 0.8979(5) 0.027(2) Uani 1 1 d . . .
H11D H 0.5249 0.5533 0.9248 0.033 Uiso 1 1 calc R . .
C12D C 0.5225(10) 0.4556(7) 0.8621(7) 0.037(3) Uani 1 1 d . . .
H12D H 0.5995 0.4768 0.8615 0.045 Uiso 1 1 calc R . .
C13D C 0.4576(10) 0.3781(8) 0.8264(8) 0.047(3) Uani 1 1 d . . .
H13D H 0.4906 0.3420 0.8051 0.056 Uiso 1 1 calc R . .
C14D C 0.3392(9) 0.3531(8) 0.8221(6) 0.035(3) Uani 1 1 d . . .
H14D H 0.2908 0.3045 0.7919 0.042 Uiso 1 1 calc R . .
C15D C 0.3199(9) 0.5219(6) 0.9450(5) 0.025(2) Uani 1 1 d . . .
C16D C 0.2592(8) 0.6464(6) 0.9705(5) 0.0221(19) Uani 1 1 d U . .
H16D H 0.2056 0.6020 0.9889 0.027 Uiso 1 1 calc R . .
C17D C 0.1930(9) 0.6870(6) 0.9114(5) 0.027(2) Uani 1 1 d . . .
H17H H 0.1219 0.6444 0.8853 0.033 Uiso 1 1 calc R . .
H17G H 0.1735 0.7374 0.9290 0.033 Uiso 1 1 calc R . .
C18D C 0.2705(9) 0.7142(7) 0.8669(6) 0.033(2) Uani 1 1 d . . .
H18G H 0.3220 0.7726 0.8834 0.040 Uiso 1 1 calc R . .
H18H H 0.2266 0.7152 0.8183 0.040 Uiso 1 1 calc R . .
C19D C 0.3377(9) 0.6471(7) 0.8725(7) 0.034(2) Uani 1 1 d . . .
H19G H 0.3066 0.6045 0.8315 0.041 Uiso 1 1 calc R . .
H19J H 0.4187 0.6749 0.8766 0.041 Uiso 1 1 calc R . .
C20D C 0.3330(7) 0.7156(6) 1.0277(5) 0.0201(18) Uani 1 1 d U . .
C21D C 0.5283(8) 0.7680(5) 1.1045(5) 0.0204(18) Uani 1 1 d U . .
C22D C 0.6440(8) 0.7653(6) 1.1144(5) 0.0212(18) Uani 1 1 d U . .
C23D C 0.7301(10) 0.8222(7) 1.1680(6) 0.033(2) Uani 1 1 d U . .
H23D H 0.8076 0.8234 1.1744 0.040 Uiso 1 1 calc R . .
C24D C 0.7004(9) 0.8770(7) 1.2118(5) 0.031(2) Uani 1 1 d U . .
H24D H 0.7576 0.9170 1.2461 0.038 Uiso 1 1 calc R . .
C25D C 0.5890(9) 0.8712(6) 1.2036(5) 0.025(2) Uani 1 1 d U . .
H25D H 0.5699 0.9041 1.2360 0.030 Uiso 1 1 calc R . .
C26D C 0.5035(9) 0.8217(6) 1.1523(5) 0.0220(18) Uani 1 1 d U . .
H26D H 0.4272 0.8225 1.1480 0.026 Uiso 1 1 calc R . .
C27D C 0.6720(8) 0.7063(6) 1.0697(5) 0.0203(18) Uani 1 1 d . . .
C28D C 0.8419(9) 0.6625(7) 1.0547(6) 0.030(2) Uani 1 1 d . . .
C29D C 0.9626(7) 0.6926(6) 1.0683(4) 0.0174(16) Uani 1 1 d . . .
C30D C 1.0170(8) 0.6396(6) 1.0476(6) 0.025(2) Uani 1 1 d . . .
H30D H 1.0976 0.6575 1.0591 0.030 Uiso 1 1 calc R . .
C31D C 0.9620(9) 0.5606(7) 1.0106(6) 0.031(2) Uani 1 1 d . . .
H31D H 1.0048 0.5270 0.9958 0.038 Uiso 1 1 calc R . .
C32D C 0.8444(10) 0.5299(7) 0.9949(6) 0.029(2) Uani 1 1 d . . .
H32D H 0.8064 0.4754 0.9696 0.035 Uiso 1 1 calc R . .
C33D C 0.7818(9) 0.5813(7) 1.0171(5) 0.028(2) Uani 1 1 d . . .
H33D H 0.7013 0.5617 1.0070 0.033 Uiso 1 1 calc R . .
C34D C 1.0276(7) 0.7764(6) 1.1119(4) 0.0181(17) Uani 1 1 d . . .
C35D C 1.2001(8) 0.8917(6) 1.1486(6) 0.026(2) Uani 1 1 d . . .
H35J H 1.1599 0.9370 1.1429 0.039 Uiso 1 1 calc R . .
H35K H 1.2700 0.9113 1.1343 0.039 Uiso 1 1 calc R . .
H35L H 1.2192 0.8792 1.1972 0.039 Uiso 1 1 calc R . .
C36D C -0.1552(11) 0.5449(7) 0.6736(7) 0.043(3) Uani 1 1 d DU . .
Br1D Br -0.0160(5) 0.6303(3) 0.7062(3) 0.0862(14) Uani 0.50 1 d PU A 1
Br1E Br 0.0104(2) 0.5827(3) 0.6777(2) 0.1341(15) Uani 1 1 d U A 2
C37D C -0.204(2) 0.6233(12) 0.6663(11) 0.079(5) Uani 1 1 d DU A 2
H37J H -0.2510 0.6218 0.6188 0.119 Uiso 1 1 calc R A 2
H37K H -0.1416 0.6764 0.6770 0.119 Uiso 1 1 calc R A 2
H37L H -0.2506 0.6219 0.6984 0.119 Uiso 1 1 calc R A 2
C38D C -0.198(2) 0.4831(14) 0.6144(11) 0.080(5) Uani 1 1 d U A 2
H38J H -0.1977 0.4252 0.6293 0.120 Uiso 1 1 calc R A 2
H38K H -0.1496 0.4980 0.5831 0.120 Uiso 1 1 calc R A 2
H38L H -0.2758 0.4839 0.5903 0.120 Uiso 1 1 calc R A 2
C39 C 0.3642(11) 0.3287(8) 0.0873(8) 0.048(4) Uani 1 1 d . . .
H39A H 0.4279 0.3765 0.0837 0.072 Uiso 1 1 calc R . .
H39B H 0.3878 0.2749 0.0913 0.072 Uiso 1 1 calc R . .
H39C H 0.3410 0.3409 0.1284 0.072 Uiso 1 1 calc R . .
O7 O 0.2724(10) 0.3200(6) 0.0280(5) 0.055(3) Uani 1 1 d . . .
H7 H 0.2738 0.3685 0.0125 0.082 Uiso 1 1 calc R . .
O8 O 0.5983(8) 0.5173(7) 0.0620(5) 0.044(2) Uani 1 1 d . . .
O9 O 0.1757(7) 0.2030(5) 0.9114(4) 0.0371(19) Uani 1 1 d . . .
O10 O -0.1228(18) -0.3939(10) 0.7903(8) 0.102(5) Uani 1 1 d . . .
O11 O -0.2119(8) 0.0889(5) 0.0657(5) 0.042(2) Uani 1 1 d . . .

loop_
_atom_site_aniso_label
_atom_site_aniso_U_11
_atom_site_aniso_U_22
_atom_site_aniso_U_33
_atom_site_aniso_U_23
_atom_site_aniso_U_13
_atom_site_aniso_U_12
Br1A 0.0252(5) 0.0190(4) 0.0265(5) 0.0015(3) 0.0068(4) -0.0024(3)
O1A 0.009(3) 0.028(3) 0.038(4) -0.002(3) -0.001(3) 0.004(3)
O2A 0.013(3) 0.036(4) 0.022(3) 0.004(3) 0.003(2) -0.002(3)
O3A 0.038(4) 0.032(4) 0.020(3) -0.002(3) 0.005(3) 0.020(3)
O4A 0.012(3) 0.027(3) 0.036(4) 0.002(3) 0.013(3) 0.005(3)
O5A 0.014(3) 0.036(4) 0.044(4) -0.032(3) 0.004(3) 0.000(3)
O6A 0.014(3) 0.053(5) 0.030(4) -0.017(3) 0.001(3) 0.011(3)
N1A 0.009(3) 0.030(4) 0.020(4) 0.009(3) 0.005(3) 0.007(3)
N2A 0.018(4) 0.035(5) 0.022(4) -0.003(3) 0.003(3) 0.005(3)
N3A 0.013(4) 0.025(4) 0.032(4) -0.009(3) -0.002(3) 0.004(3)
N4A 0.014(4) 0.029(4) 0.025(4) -0.010(3) 0.011(3) 0.003(3)
N5A 0.013(4) 0.037(5) 0.026(4) -0.006(3) 0.008(3) 0.011(3)
N6A 0.014(4) 0.030(4) 0.036(4) -0.001(3) 0.019(3) 0.006(3)
C1A 0.021(4) 0.014(4) 0.019(4) -0.006(3) 0.010(3) -0.003(3)
C2A 0.012(4) 0.029(5) 0.016(4) -0.004(3) 0.004(3) -0.003(3)
C3A 0.017(4) 0.011(3) 0.019(4) 0.003(3) 0.010(3) 0.003(3)
C4A 0.031(5) 0.027(5) 0.017(4) 0.000(4) 0.010(4) 0.007(4)
C5A 0.036(6) 0.037(6) 0.035(5) 0.005(5) 0.031(5) 0.005(5)
C6A 0.043(6) 0.034(6) 0.036(6) 0.012(5) 0.023(5) 0.020(5)
C7A 0.045(7) 0.024(5) 0.055(7) 0.017(5) 0.034(6) 0.016(5)
C8A 0.016(4) 0.019(4) 0.016(4) -0.003(3) -0.002(3) 0.011(3)
C9A 0.012(4) 0.017(4) 0.046(6) 0.001(4) -0.005(4) 0.004(3)
C10A 0.016(4) 0.018(4) 0.043(6) -0.004(4) 0.015(4) -0.006(3)
C11A 0.018(5) 0.033(6) 0.056(7) -0.010(5) 0.001(5) 0.008(4)
C12A 0.014(5) 0.049(7) 0.092(11) 0.011(7) 0.003(6) 0.019(5)
C13A 0.049(8) 0.025(5) 0.062(8) -0.006(5) 0.008(6) 0.012(5)
C14A 0.038(7) 0.015(5) 0.072(9) 0.005(5) 0.001(6) 0.008(4)
C15A 0.013(4) 0.023(4) 0.016(4) -0.003(3) 0.003(3) 0.002(3)
C16A 0.026(5) 0.021(4) 0.018(4) -0.001(3) 0.016(4) 0.005(4)
C17A 0.060(8) 0.042(6) 0.015(4) 0.004(4) 0.020(5) 0.021(6)
C18A 0.051(8) 0.056(8) 0.027(5) -0.004(5) 0.019(5) 0.023(6)
C19A 0.036(6) 0.032(5) 0.031(5) -0.004(4) 0.015(4) 0.014(4)
C20A 0.013(4) 0.013(4) 0.024(4) 0.001(3) 0.011(3) -0.003(3)
C21A 0.029(5) 0.023(5) 0.021(4) -0.010(4) 0.012(4) -0.006(4)
C22A 0.012(4) 0.022(4) 0.038(5) -0.009(4) 0.007(4) 0.000(3)
C23A 0.016(5) 0.053(7) 0.026(5) -0.011(5) 0.006(4) -0.009(4)
C24A 0.017(5) 0.070(9) 0.055(8) -0.044(7) 0.019(5) -0.007(5)
C25A 0.025(6) 0.089(11) 0.047(7) -0.054(8) -0.013(5) 0.027(6)
C26A 0.017(5) 0.080(10) 0.067(9) -0.057(8) 0.004(5) 0.010(6)
C27A 0.008(4) 0.026(4) 0.027(5) 0.004(4) 0.007(3) -0.002(3)
C28A 0.016(4) 0.042(5) 0.017(4) 0.021(4) 0.007(3) 0.010(4)
C29A 0.020(4) 0.016(4) 0.038(5) -0.009(4) 0.015(4) 0.004(3)
C30A 0.025(5) 0.036(5) 0.022(4) 0.005(4) 0.013(4) 0.016(4)
C31A 0.019(4) 0.011(4) 0.052(6) -0.009(4) 0.008(4) 0.007(3)
C32A 0.017(5) 0.022(5) 0.063(7) 0.001(5) 0.020(5) 0.008(4)
C33A 0.007(4) 0.019(5) 0.076(8) -0.014(5) 0.002(4) 0.003(3)
C34A 0.006(4) 0.038(5) 0.027(5) -0.009(4) 0.002(3) -0.004(4)
C35A 0.018(5) 0.059(8) 0.036(6) -0.022(6) 0.002(4) -0.006(5)
C36A 0.021(5) 0.018(4) 0.023(4) -0.004(3) 0.006(4) -0.007(3)
C37A 0.023(6) 0.073(10) 0.050(8) 0.008(7) -0.008(5) -0.003(6)
C38A 0.077(10) 0.026(5) 0.044(7) 0.003(5) 0.039(7) -0.011(6)
Br1B 0.0529(9) 0.0998(13) 0.0458(8) -0.0335(8) 0.0018(6) 0.0306(9)
O1B 0.096(10) 0.140(13) 0.054(6) 0.028(7) 0.042(7) 0.087(10)
O2B 0.044(5) 0.029(4) 0.033(4) 0.001(3) 0.013(3) 0.011(3)
O3B 0.052(5) 0.013(3) 0.021(3) 0.005(3) 0.005(3) 0.003(3)
O4B 0.008(3) 0.058(5) 0.048(5) -0.015(4) 0.002(3) -0.005(3)
O5B 0.020(4) 0.111(10) 0.083(8) -0.072(7) 0.006(4) 0.000(5)
O6B 0.021(4) 0.049(5) 0.045(5) -0.014(4) 0.008(3) 0.006(3)
N1B 0.078(9) 0.080(9) 0.044(6) 0.015(6) 0.027(6) 0.052(8)
N2B 0.073(8) 0.032(5) 0.027(5) -0.015(4) 0.011(5) -0.012(5)
N3B 0.023(4) 0.021(4) 0.031(4) -0.001(3) 0.003(3) -0.003(3)
N4B 0.007(3) 0.023(4) 0.026(4) -0.003(3) 0.001(3) 0.003(3)
N5B 0.015(4) 0.028(4) 0.039(5) 0.000(4) 0.015(3) 0.001(3)
N6B 0.012(4) 0.020(4) 0.039(5) -0.004(3) 0.010(3) 0.000(3)
C1B 0.105(14) 0.085(11) 0.020(6) 0.001(6) 0.005(7) 0.069(11)
C2B 0.076(8) 0.043(6) 0.042(6) 0.001(5) 0.002(6) 0.025(6)
C3B 0.063(7) 0.036(5) 0.024(5) -0.002(4) 0.005(5) 0.019(5)
C4B 0.086(8) 0.031(5) 0.053(6) 0.017(5) 0.020(6) 0.015(5)
C5B 0.097(9) 0.049(7) 0.051(7) 0.017(6) 0.005(6) 0.028(6)
C6B 0.099(9) 0.058(7) 0.088(9) 0.028(7) -0.002(7) 0.049(7)
C7B 0.084(8) 0.067(7) 0.050(7) -0.012(6) 0.027(6) 0.038(6)
C8B 0.089(12) 0.019(5) 0.047(7) 0.003(5) 0.004(7) 0.027(6)
C9B 0.045(6) 0.036(5) 0.032(5) -0.007(4) 0.011(4) -0.007(5)
C10B 0.030(5) 0.036(5) 0.016(4) -0.004(4) 0.004(4) -0.005(4)
C11B 0.027(5) 0.058(6) 0.016(4) -0.005(4) 0.004(4) 0.004(4)
C12B 0.056(7) 0.087(8) 0.046(6) -0.007(6) 0.027(6) 0.007(6)
C13B 0.021(5) 0.057(6) 0.042(5) -0.007(5) 0.016(4) -0.014(4)
C14B 0.053(7) 0.049(6) 0.043(6) -0.013(5) 0.023(5) -0.005(5)
C15B 0.034(5) 0.028(5) 0.014(4) -0.013(4) 0.004(4) 0.002(4)
C16B 0.014(4) 0.026(4) 0.018(4) -0.003(3) 0.004(3) -0.001(3)
C17B 0.025(5) 0.033(6) 0.048(7) 0.000(5) -0.003(5) 0.012(4)
C18B 0.024(5) 0.030(5) 0.044(6) -0.002(5) 0.002(5) -0.005(4)
C19B 0.025(5) 0.037(5) 0.025(5) 0.019(4) 0.013(4) 0.015(4)
C20B 0.016(4) 0.023(4) 0.026(5) -0.004(4) 0.003(4) -0.004(3)
C21B 0.025(5) 0.020(4) 0.021(4) 0.005(3) 0.011(4) 0.003(4)
C22B 0.009(4) 0.011(4) 0.033(5) 0.002(3) 0.002(3) -0.004(3)
C23B 0.034(6) 0.039(6) 0.031(5) 0.005(4) 0.025(5) 0.014(5)
C24B 0.034(6) 0.030(5) 0.035(5) 0.001(4) 0.013(5) 0.017(4)
C25B 0.017(5) 0.024(5) 0.055(7) 0.011(5) 0.011(5) 0.009(4)
C26B 0.017(4) 0.025(5) 0.041(6) 0.003(4) 0.015(4) 0.001(4)
C27B 0.019(5) 0.040(6) 0.043(6) -0.009(5) 0.006(4) -0.002(4)
C28B 0.017(4) 0.016(4) 0.035(5) 0.001(3) 0.007(3) 0.008(3)
C29B 0.030(5) 0.025(4) 0.042(5) 0.015(4) 0.018(4) 0.015(4)
C30B 0.019(4) 0.022(4) 0.044(5) 0.008(4) 0.005(4) 0.010(3)
C31B 0.033(5) 0.032(5) 0.037(5) 0.008(4) 0.021(4) 0.005(4)
C32B 0.028(5) 0.031(5) 0.052(6) -0.011(4) 0.014(4) 0.006(4)
C33B 0.028(5) 0.042(5) 0.039(5) 0.005(4) 0.015(4) 0.007(4)
C34B 0.015(4) 0.021(4) 0.039(5) 0.008(4) 0.013(4) 0.004(3)
C35B 0.026(5) 0.044(6) 0.031(5) 0.016(4) 0.026(4) 0.012(4)
C36B 0.040(7) 0.079(10) 0.021(5) -0.021(6) 0.013(5) 0.005(6)
C37B 0.041(7) 0.109(13) 0.034(7) 0.024(8) 0.017(6) -0.016(8)
C38B 0.085(12) 0.061(9) 0.053(9) -0.021(7) 0.046(9) -0.018(8)
Br1C 0.0505(7) 0.0371(6) 0.0332(6) 0.0096(5) 0.0010(5) 0.0084(5)
O1C 0.022(4) 0.055(5) 0.044(5) -0.003(4) 0.019(3) 0.002(4)
O2C 0.015(3) 0.023(3) 0.025(3) -0.003(3) -0.003(3) 0.002(3)
O3C 0.019(3) 0.022(3) 0.029(3) -0.004(3) 0.005(3) 0.007(3)
O4C 0.023(4) 0.051(5) 0.057(5) 0.003(4) 0.013(4) 0.022(4)
O5C 0.012(3) 0.029(4) 0.062(5) 0.031(4) 0.011(3) 0.001(3)
O6C 0.031(4) 0.022(3) 0.030(4) 0.008(3) 0.009(3) 0.013(3)
N1C 0.016(4) 0.028(4) 0.035(4) 0.001(3) 0.013(3) 0.005(3)
N2C 0.005(3) 0.027(4) 0.028(4) -0.002(3) 0.004(3) 0.001(3)
N3C 0.014(4) 0.014(3) 0.031(4) 0.001(3) 0.003(3) 0.000(3)
N4C 0.018(4) 0.013(3) 0.021(4) -0.003(3) 0.009(3) 0.003(3)
N5C 0.024(4) 0.021(4) 0.019(4) 0.003(3) -0.001(3) 0.005(3)
N6C 0.033(5) 0.027(4) 0.055(6) 0.021(4) 0.022(4) 0.020(4)
C1C 0.014(4) 0.032(5) 0.026(4) 0.015(4) 0.011(3) 0.010(4)
C2C 0.015(4) 0.011(4) 0.032(5) 0.009(3) 0.012(3) 0.009(3)
C3C 0.009(4) 0.012(4) 0.026(4) -0.003(3) 0.001(3) 0.003(3)
C4C 0.013(4) 0.033(5) 0.041(6) -0.007(4) 0.006(4) 0.009(4)
C5C 0.027(5) 0.032(5) 0.039(6) -0.018(5) 0.004(4) 0.010(4)
C6C 0.041(6) 0.031(5) 0.023(5) -0.008(4) 0.013(4) 0.011(5)
C7C 0.037(6) 0.024(5) 0.033(5) 0.004(4) 0.016(5) 0.004(4)
C8C 0.004(3) 0.017(4) 0.025(4) 0.000(3) 0.007(3) 0.005(3)
C9C 0.025(5) 0.016(4) 0.013(4) 0.004(3) 0.008(3) -0.001(3)
C10C 0.019(4) 0.013(4) 0.018(4) 0.004(3) 0.006(3) 0.001(3)
C11C 0.019(4) 0.014(4) 0.032(5) 0.000(3) 0.011(4) -0.003(3)
C12C 0.031(5) 0.014(4) 0.032(5) 0.008(3) 0.017(4) 0.012(4)
C13C 0.016(4) 0.023(4) 0.028(5) 0.001(4) 0.004(4) 0.007(4)
C14C 0.015(4) 0.020(4) 0.017(4) 0.000(3) -0.003(3) 0.003(3)
C15C 0.013(4) 0.013(4) 0.017(4) 0.004(3) 0.009(3) -0.002(3)
C16C 0.014(4) 0.026(4) 0.021(4) -0.007(3) 0.008(3) -0.008(3)
C17C 0.030(5) 0.035(5) 0.021(5) -0.005(4) 0.009(4) 0.007(4)
C18C 0.020(5) 0.055(7) 0.038(6) -0.002(5) 0.003(4) -0.007(5)
C19C 0.022(5) 0.021(5) 0.037(5) -0.022(4) 0.007(4) -0.008(4)
C20C 0.026(5) 0.028(5) 0.016(4) 0.002(3) 0.012(3) 0.014(4)
C21C 0.025(5) 0.016(4) 0.025(4) -0.001(3) 0.004(4) 0.013(4)
C22C 0.026(5) 0.021(4) 0.030(5) -0.006(4) 0.019(4) -0.003(4)
C23C 0.015(5) 0.043(6) 0.073(8) 0.040(6) 0.017(5) 0.020(5)
C24C 0.030(7) 0.035(7) 0.146(17) 0.059(9) 0.027(8) 0.006(5)
C25C 0.018(5) 0.039(6) 0.087(10) 0.027(7) 0.015(6) 0.013(5)
C26C 0.015(4) 0.022(4) 0.031(5) -0.001(4) 0.006(4) -0.002(3)
C27C 0.024(5) 0.021(4) 0.032(5) -0.003(4) 0.013(4) -0.001(4)
C28C 0.016(4) 0.017(4) 0.025(4) -0.001(3) 0.004(3) 0.007(3)
C29C 0.026(4) 0.012(4) 0.023(4) -0.004(3) 0.004(3) 0.000(3)
C30C 0.021(4) 0.042(5) 0.030(5) 0.009(4) 0.013(4) 0.008(4)
C31C 0.020(4) 0.022(4) 0.035(5) 0.001(4) 0.004(4) 0.003(3)
C32C 0.025(4) 0.025(4) 0.024(4) 0.005(3) 0.008(3) 0.007(3)
C33C 0.021(4) 0.032(5) 0.034(5) 0.004(4) 0.005(4) 0.000(4)
C34C 0.016(4) 0.029(5) 0.021(4) 0.004(4) 0.002(3) 0.012(4)
C35C 0.052(8) 0.040(7) 0.059(8) 0.023(6) 0.013(7) 0.016(6)
C36C 0.004(3) 0.040(5) 0.029(4) 0.001(4) 0.002(3) 0.003(3)
C37C 0.027(5) 0.025(4) 0.016(4) -0.005(3) -0.003(3) 0.000(4)
C38C 0.013(4) 0.045(6) 0.045(6) 0.003(5) -0.004(4) -0.009(4)
O1D 0.036(5) 0.071(6) 0.069(6) 0.042(5) 0.033(5) 0.036(5)
O2D 0.033(4) 0.009(3) 0.037(4) 0.007(3) 0.009(3) 0.002(3)
O3D 0.054(5) 0.030(4) 0.023(3) 0.003(3) 0.022(3) 0.008(4)
O4D 0.023(4) 0.018(3) 0.054(5) -0.003(3) 0.013(3) 0.010(3)
O5D 0.012(3) 0.044(4) 0.037(4) -0.015(3) -0.003(3) 0.016(3)
O6D 0.023(3) 0.033(4) 0.028(4) -0.021(3) 0.013(3) 0.000(3)
N1D 0.018(4) 0.023(4) 0.028(4) 0.007(3) 0.008(3) -0.003(3)
N2D 0.012(4) 0.022(4) 0.039(5) -0.007(3) 0.004(3) 0.008(3)
N3D 0.013(4) 0.023(4) 0.030(4) -0.015(3) 0.003(3) 0.000(3)
N4D 0.055(6) 0.019(4) 0.017(4) 0.011(3) 0.021(4) 0.017(4)
N5D 0.009(3) 0.014(3) 0.038(4) -0.008(3) 0.003(3) 0.005(3)
N6D 0.017(4) 0.015(3) 0.029(4) -0.013(3) 0.007(3) -0.001(3)
C1D 0.034(6) 0.034(6) 0.041(6) 0.013(5) 0.006(5) 0.015(5)
C2D 0.027(5) 0.016(4) 0.019(4) 0.003(3) 0.002(4) 0.006(3)
C3D 0.019(4) 0.016(4) 0.016(4) -0.002(3) 0.006(3) 0.002(3)
C4D 0.020(4) 0.025(4) 0.021(4) 0.001(3) 0.007(3) 0.009(4)
C5D 0.046(6) 0.016(4) 0.027(5) -0.001(4) 0.022(5) 0.004(4)
C6D 0.035(5) 0.013(4) 0.022(4) -0.008(3) 0.015(4) -0.004(4)
C7D 0.011(4) 0.012(4) 0.032(5) -0.009(3) 0.000(3) 0.006(3)
C8D 0.027(5) 0.021(4) 0.014(4) 0.001(3) 0.004(3) 0.006(4)
C9D 0.028(5) 0.018(4) 0.022(4) -0.001(3) 0.000(4) 0.006(4)
C10D 0.016(4) 0.023(4) 0.035(5) -0.009(4) 0.012(4) 0.007(4)
C11D 0.014(4) 0.019(4) 0.035(5) -0.016(4) -0.001(4) -0.011(3)
C12D 0.022(5) 0.023(5) 0.063(8) -0.008(5) 0.003(5) 0.008(4)
C13D 0.022(5) 0.040(6) 0.067(8) -0.032(6) 0.000(5) 0.003(5)
C14D 0.022(5) 0.051(7) 0.035(6) -0.016(5) 0.010(4) 0.016(5)
C15D 0.034(5) 0.021(4) 0.022(4) -0.011(4) 0.008(4) 0.010(4)
C16D 0.019(4) 0.023(4) 0.028(4) -0.010(3) 0.008(3) 0.011(3)
C17D 0.029(5) 0.014(4) 0.032(5) 0.002(4) -0.004(4) 0.007(4)
C18D 0.026(5) 0.033(5) 0.040(6) 0.005(5) 0.000(4) 0.014(4)
C19D 0.020(5) 0.022(5) 0.052(7) -0.008(5) 0.008(5) -0.004(4)
C20D 0.007(3) 0.019(4) 0.027(4) -0.005(3) 0.004(3) -0.008(3)
C21D 0.020(4) 0.014(4) 0.033(4) 0.008(3) 0.019(4) 0.003(3)
C22D 0.014(4) 0.023(4) 0.027(4) -0.004(3) 0.005(3) 0.007(3)
C23D 0.039(5) 0.023(4) 0.036(5) -0.014(4) 0.002(4) 0.014(4)
C24D 0.027(5) 0.025(4) 0.027(4) -0.011(4) -0.005(4) -0.005(4)
C25D 0.035(5) 0.013(4) 0.029(4) 0.005(3) 0.008(4) 0.013(3)
C26D 0.027(4) 0.020(4) 0.024(4) 0.003(3) 0.015(3) 0.007(3)
C27D 0.013(4) 0.016(4) 0.032(5) 0.002(3) 0.006(3) 0.004(3)
C28D 0.025(5) 0.030(5) 0.034(5) -0.009(4) 0.006(4) 0.008(4)
C29D 0.016(4) 0.022(4) 0.017(4) -0.004(3) 0.008(3) 0.007(3)
C30D 0.016(4) 0.022(4) 0.040(5) -0.007(4) 0.010(4) 0.011(4)
C31D 0.029(5) 0.020(5) 0.045(6) -0.001(4) 0.013(5) 0.005(4)
C32D 0.037(6) 0.020(4) 0.033(5) 0.005(4) 0.016(5) 0.006(4)
C33D 0.025(5) 0.032(5) 0.022(4) -0.006(4) -0.002(4) 0.009(4)
C34D 0.010(4) 0.024(4) 0.018(4) -0.002(3) 0.002(3) 0.005(3)
C35D 0.018(4) 0.021(4) 0.036(5) -0.002(4) 0.003(4) 0.002(4)
C36D 0.044(6) 0.030(5) 0.048(6) 0.031(5) 0.001(5) 0.009(4)
Br1D 0.091(3) 0.071(2) 0.097(3) 0.021(2) 0.039(3) 0.009(2)
Br1E 0.0750(16) 0.177(3) 0.125(2) 0.095(3) 0.0148(16) -0.0016(19)
C37D 0.111(10) 0.065(8) 0.073(8) 0.028(7) 0.019(7) 0.047(7)
C38D 0.099(10) 0.079(9) 0.071(8) 0.020(7) 0.029(7) 0.033(7)
C39 0.041(7) 0.025(5) 0.066(8) 0.007(5) -0.018(6) 0.021(5)
O7 0.078(7) 0.028(4) 0.043(5) 0.009(4) 0.000(5) 0.003(4)
O8 0.033(4) 0.064(6) 0.043(5) 0.027(4) 0.021(4) 0.015(4)
O9 0.029(4) 0.027(4) 0.045(5) -0.004(3) -0.010(3) 0.011(3)
O10 0.150(15) 0.077(9) 0.068(9) -0.018(7) 0.020(9) 0.023(10)
O11 0.043(5) 0.032(4) 0.061(6) 0.020(4) 0.028(4) 0.011(4)

loop_
_atom_type_symbol
_atom_type_description
_atom_type_scat_dispersion_real
_atom_type_scat_dispersion_imag
_atom_type_scat_source
C C 0.0033 0.0016 'International Tables Vol C Tables 4.2.6.8 and 6.1.1.4'
H H 0.0000 0.0000 'International Tables Vol C Tables 4.2.6.8 and 6.1.1.4'
N N 0.0061 0.0033 'International Tables Vol C Tables 4.2.6.8 and 6.1.1.4'
O O 0.0106 0.0060 'International Tables Vol C Tables 4.2.6.8 and 6.1.1.4'
Br Br -0.2901 2.4595 'International Tables Vol C Tables 4.2.6.8 and 6.1.1.4'

loop_
_geom_angle_atom_site_label_1
_geom_angle_atom_site_label_2
_geom_angle_atom_site_label_3
_geom_angle
C1A N1A C2A 128.0(8)
C8A N2A C9A 124.6(9)
C19A N3A C16A 114.3(9)
C19A N3A C15A 124.9(8)
C16A N3A C15A 117.7(8)
C20A N4A C21A 128.3(8)
C27A N5A C28A 130.0(8)
C34A N6A C35A 119.8(8)
O1A C1A N1A 125.5(9)
O1A C1A C36A 119.1(9)
N1A C1A C36A 115.4(8)
C7A C2A C3A 119.8(9)
C7A C2A N1A 121.4(9)
C3A C2A N1A 118.8(7)
C4A C3A C2A 118.6(8)
C4A C3A C8A 118.9(8)
C2A C3A C8A 122.5(7)
C5A C4A C3A 123.9(10)
C4A C5A C6A 117.5(10)
C5A C6A C7A 121.2(11)
C2A C7A C6A 118.6(12)
O2A C8A N2A 122.1(8)
O2A C8A C3A 120.3(7)
N2A C8A C3A 117.6(8)
N2A C9A C14A 116.3(9)
N2A C9A C10A 124.4(9)
C14A C9A C10A 119.3(10)
C11A C10A C9A 121.6(10)
C11A C10A C15A 118.0(9)
C9A C10A C15A 120.4(8)
C12A C11A C10A 120.3(11)
C11A C12A C13A 117.3(11)
C14A C13A C12A 120.4(11)
C13A C14A C9A 120.3(11)
O3A C15A N3A 119.7(8)
O3A C15A C10A 122.6(8)
N3A C15A C10A 117.4(8)
N3A C16A C17A 101.9(8)
N3A C16A C20A 112.8(8)
C17A C16A C20A 111.3(8)
C16A C17A C18A 101.9(9)
C19A C18A C17A 100.7(9)
N3A C19A C18A 104.2(8)
O4A C20A N4A 126.0(8)
O4A C20A C16A 119.6(8)
N4A C20A C16A 114.5(8)
C26A C21A N4A 122.6(10)
C26A C21A C22A 119.5(9)
N4A C21A C22A 117.6(8)
C23A C22A C21A 116.4(9)
C23A C22A C27A 121.1(9)
C21A C22A C27A 122.3(8)
C24A C23A C22A 121.9(11)
C25A C24A C23A 119.7(11)
C24A C25A C26A 120.2(10)
C21A C26A C25A 121.1(10)
O5A C27A N5A 122.0(9)
O5A C27A C22A 120.6(8)
N5A C27A C22A 117.4(8)
C29A C28A C33A 125.5(9)
C29A C28A N5A 115.4(9)
C33A C28A N5A 118.9(8)
C28A C29A C30A 115.6(9)
C28A C29A C34A 124.0(8)
C30A C29A C34A 120.3(9)
C31A C30A C29A 124.1(10)
C30A C31A C32A 115.6(9)
C33A C32A C31A 125.3(11)
C28A C33A C32A 113.5(9)
O6A C34A N6A 121.7(9)
O6A C34A C29A 122.0(8)
N6A C34A C29A 116.2(8)
C37A C36A C1A 111.4(9)
C37A C36A C38A 112.8(11)
C1A C36A C38A 109.3(8)
C37A C36A Br1A 107.5(8)
C1A C36A Br1A 106.8(6)
C38A C36A Br1A 108.8(7)
C1B N1B C2B 129.4(13)
C8B N2B C9B 127.3(11)
C15B N3B C19B 124.4(8)
C15B N3B C16B 119.6(9)
C19B N3B C16B 109.3(8)
C20B N4B C21B 127.9(8)
C27B N5B C28B 132.0(9)
C34B N6B C35B 123.3(9)
O1B C1B N1B 126.5(17)
O1B C1B C36B 119.1(17)
N1B C1B C36B 114.4(13)
C7B C2B N1B 119.2(16)
C7B C2B C3B 120.8(14)
N1B C2B C3B 119.6(13)
C4B C3B C2B 118.5(14)
C4B C3B C8B 121.0(15)
C2B C3B C8B 120.3(13)
C3B C4B C5B 123.4(17)
C6B C5B C4B 117.6(16)
C5B C6B C7B 123.7(16)
C2B C7B C6B 114.3(16)
O2B C8B N2B 121.2(12)
O2B C8B C3B 121.4(15)
N2B C8B C3B 117.4(12)
N2B C9B C10B 124.2(12)
N2B C9B C14B 121.2(11)
C10B C9B C14B 114.3(13)
C9B C10B C11B 121.7(11)
C9B C10B C15B 121.3(11)
C11B C10B C15B 116.7(9)
C10B C11B C12B 119.8(13)
C13B C12B C11B 120.5(16)
C14B C13B C12B 116.5(13)
C13B C14B C9B 126.6(12)
O3B C15B N3B 123.0(9)
O3B C15B C10B 118.0(9)
N3B C15B C10B 118.7(9)
C17B C16B N3B 102.5(8)
C17B C16B C20B 111.8(8)
N3B C16B C20B 115.4(8)
C16B C17B C18B 104.4(9)
C17B C18B C19B 102.5(9)
N3B C19B C18B 105.2(9)
O4B C20B N4B 127.2(9)
O4B C20B C16B 116.9(9)
N4B C20B C16B 115.7(8)
C26B C21B C22B 120.6(9)
C26B C21B N4B 121.0(9)
C22B C21B N4B 118.4(8)
C23B C22B C21B 117.2(8)
C23B C22B C27B 119.5(9)
C21B C22B C27B 123.2(9)
C22B C23B C24B 123.2(9)
C25B C24B C23B 116.5(10)
C26B C25B C24B 121.0(10)
C21B C26B C25B 121.5(9)
O5B C27B N5B 119.0(10)
O5B C27B C22B 120.2(10)
N5B C27B C22B 120.7(10)
N5B C28B C33B 121.2(9)
N5B C28B C29B 120.7(9)
C33B C28B C29B 118.0(9)
C30B C29B C28B 121.5(10)
C30B C29B C34B 119.3(9)
C28B C29B C34B 119.1(9)
C29B C30B C31B 121.6(10)
C30B C31B C32B 116.9(10)
C33B C32B C31B 120.4(11)
C32B C33B C28B 121.5(11)
O6B C34B N6B 121.7(10)
O6B C34B C29B 121.9(9)
N6B C34B C29B 116.3(8)
C1B C36B C37B 115.6(13)
C1B C36B C38B 110.0(13)
C37B C36B C38B 119.1(13)
C1B C36B Br1B 101.9(9)
C37B C36B Br1B 103.2(10)
C38B C36B Br1B 104.6(9)
C1C N1C C2C 127.6(8)
C8C N2C C9C 126.7(8)
C15C N3C C16C 118.0(8)
C15C N3C C19C 122.9(8)
C16C N3C C19C 112.3(8)
C20C N4C C21C 128.3(8)
C27C N5C C28C 130.3(8)
C34C N6C C35C 121.1(9)
O1C C1C N1C 127.6(10)
O1C C1C C36C 119.1(9)
N1C C1C C36C 113.2(8)
C7C C2C N1C 122.5(8)
C7C C2C C3C 119.8(9)
N1C C2C C3C 117.7(8)
C4C C3C C2C 117.6(8)
C4C C3C C8C 121.1(8)
C2C C3C C8C 121.1(7)
C3C C4C C5C 123.1(9)
C6C C5C C4C 117.5(9)
C5C C6C C7C 122.0(10)
C2C C7C C6C 119.7(10)
O2C C8C N2C 120.9(8)
O2C C8C C3C 122.5(7)
N2C C8C C3C 116.6(8)
C14C C9C N2C 119.7(8)
C14C C9C C10C 120.2(9)
N2C C9C C10C 120.1(8)
C11C C10C C9C 117.4(8)
C11C C10C C15C 119.6(8)
C9C C10C C15C 122.4(8)
C12C C11C C10C 122.0(9)
C11C C12C C13C 119.6(9)
C14C C13C C12C 118.4(8)
C9C C14C C13C 122.3(8)
O3C C15C N3C 120.7(8)
O3C C15C C10C 119.7(8)
N3C C15C C10C 119.5(8)
N3C C16C C20C 116.9(7)
N3C C16C C17C 105.6(8)
C20C C16C C17C 109.3(8)
C18C C17C C16C 101.8(9)
C17C C18C C19C 105.3(9)
N3C C19C C18C 101.3(9)
O4C C20C N4C 124.3(9)
O4C C20C C16C 120.2(9)
N4C C20C C16C 115.5(8)
C26C C21C C22C 119.3(9)
C26C C21C N4C 120.0(8)
C22C C21C N4C 120.7(8)
C23C C22C C21C 120.1(10)
C23C C22C C27C 120.5(9)
C21C C22C C27C 119.4(8)
C22C C23C C24C 123.4(10)
C23C C24C C25C 116.2(10)
C26C C25C C24C 120.9(11)
C21C C26C C25C 119.6(9)
O5C C27C N5C 120.9(10)
O5C C27C C22C 123.7(9)
N5C C27C C22C 115.3(8)
C29C C28C C33C 120.0
C29C C28C N5C 118.6(5)
C33C C28C N5C 121.3(5)
C28C C29C C30C 120.0
C28C C29C C34C 121.1(5)
C30C C29C C34C 118.8(5)
C31C C30C C29C 120.0
C30C C31C C32C 120.0
C33C C32C C31C 120.0
C32C C33C C28C 120.0
O6C C34C N6C 121.9(9)
O6C C34C C29C 119.8(8)
N6C C34C C29C 118.2(8)
C37C C36C C38C 115.7(10)
C37C C36C C1C 114.3(7)
C38C C36C C1C 108.0(8)
C37C C36C Br1C 107.5(7)
C38C C36C Br1C 108.0(7)
C1C C36C Br1C 102.4(6)
C1D N1D C2D 126.5(9)
C8D N2D C9D 121.4(8)
C15D N3D C16D 119.0(9)
C15D N3D C19D 124.1(8)
C16D N3D C19D 109.9(8)
C21D N4D C20D 126.7(8)
C27D N5D C28D 130.5(8)
C34D N6D C35D 122.5(8)
O1D C1D N1D 125.6(10)
O1D C1D C36D 114.5(10)
N1D C1D C36D 119.8(10)
C7D C2D C3D 116.2(8)
C7D C2D N1D 125.1(9)
C3D C2D N1D 118.6(9)
C2D C3D C4D 123.2(8)
C2D C3D C8D 120.1(8)
C4D C3D C8D 116.6(8)
C5D C4D C3D 119.4(9)
C4D C5D C6D 115.9(9)
C7D C6D C5D 123.9(9)
C6D C7D C2D 121.2(9)
O2D C8D N2D 122.6(9)
O2D C8D C3D 121.1(9)
N2D C8D C3D 116.3(8)
C14D C9D C10D 119.5(10)
C14D C9D N2D 118.5(9)
C10D C9D N2D 121.9(9)
C11D C10D C9D 117.8(8)
C11D C10D C15D 120.6(8)
C9D C10D C15D 120.4(9)
C12D C11D C10D 122.4(9)
C11D C12D C13D 120.2(11)
C12D C13D C14D 118.1(11)
C9D C14D C13D 121.3(11)
O3D C15D N3D 120.6(8)
O3D C15D C10D 122.5(9)
N3D C15D C10D 116.9(9)
N3D C16D C20D 113.7(8)
N3D C16D C17D 102.8(8)
C20D C16D C17D 110.1(8)
C18D C17D C16D 104.9(8)
C17D C18D C19D 105.3(9)
N3D C19D C18D 104.6(9)
O4D C20D N4D 123.9(8)
O4D C20D C16D 118.9(8)
N4D C20D C16D 116.9(8)
N4D C21D C26D 124.8(9)
N4D C21D C22D 116.5(8)
C26D C21D C22D 118.6(9)
C23D C22D C21D 118.2(9)
C23D C22D C27D 121.4(8)
C21D C22D C27D 120.4(8)
C24D C23D C22D 120.2(10)
C25D C24D C23D 118.7(9)
C26D C25D C24D 124.2(9)
C25D C26D C21D 119.7(9)
O5D C27D N5D 121.7(8)
O5D C27D C22D 123.3(8)
N5D C27D C22D 114.8(8)
N5D C28D C33D 121.0(9)
N5D C28D C29D 118.4(8)
C33D C28D C29D 120.5(9)
C30D C29D C28D 117.7(8)
C30D C29D C34D 121.3(8)
C28D C29D C34D 120.6(8)
C29D C30D C31D 123.6(9)
C30D C31D C32D 120.4(10)
C31D C32D C33D 119.1(10)
C32D C33D C28D 118.6(10)
O6D C34D N6D 120.7(8)
O6D C34D C29D 121.1(8)
N6D C34D C29D 118.1(8)
C38D C36D C1D 106.6(12)
C38D C36D C37D 114.8(14)
C1D C36D C37D 112.3(13)
C38D C36D Br1D 131.5(13)
C1D C36D Br1D 106.9(9)
C37D C36D Br1D 82.8(11)
C38D C36D Br1E 100.9(13)
C1D C36D Br1E 112.2(8)
C37D C36D Br1E 109.5(12)
Br1D C36D Br1E 33.1(3)

loop_
_geom_bond_atom_site_label_1
_geom_bond_atom_site_label_2
_geom_bond_distance
Br1A C36A 1.983(9)
O1A C1A 1.232(11)
O2A C8A 1.274(11)
O3A C15A 1.271(11)
O4A C20A 1.212(11)
O5A C27A 1.258(11)
O6A C34A 1.225(12)
N1A C1A 1.256(12)
N1A C2A 1.428(12)
N2A C8A 1.345(12)
N2A C9A 1.390(13)
N3A C19A 1.415(13)
N3A C16A 1.421(12)
N3A C15A 1.438(13)
N4A C20A 1.342(12)
N4A C21A 1.402(12)
N5A C27A 1.343(12)
N5A C28A 1.469(13)
N6A C34A 1.344(11)
N6A C35A 1.469(13)
C1A C36A 1.558(13)
C2A C7A 1.382(14)
C2A C3A 1.421(12)
C3A C4A 1.385(12)
C3A C8A 1.522(12)
C4A C5A 1.350(14)
C5A C6A 1.407(18)
C6A C7A 1.428(16)
C9A C14A 1.411(15)
C9A C10A 1.412(13)
C10A C11A 1.400(15)
C10A C15A 1.500(14)
C11A C12A 1.397(17)
C12A C13A 1.50(2)
C13A C14A 1.364(19)
C16A C17A 1.511(13)
C16A C20A 1.562(12)
C17A C18A 1.569(16)
C18A C19A 1.469(17)
C21A C26A 1.360(14)
C21A C22A 1.448(14)
C22A C23A 1.412(14)
C22A C27A 1.460(14)
C23A C24A 1.386(16)
C24A C25A 1.345(18)
C25A C26A 1.406(15)
C28A C29A 1.376(13)
C28A C33A 1.380(15)
C29A C30A 1.389(13)
C29A C34A 1.524(13)
C30A C31A 1.351(14)
C31A C32A 1.397(14)
C32A C33A 1.382(14)
C36A C37A 1.521(16)
C36A C38A 1.596(18)
Br1B C36B 2.010(12)
O1B C1B 1.219(18)
O2B C8B 1.291(16)
O3B C15B 1.208(13)
O4B C20B 1.254(12)
O5B C27B 1.307(15)
O6B C34B 1.228(13)
N1B C1B 1.32(2)
N1B C2B 1.40(2)
N2B C8B 1.34(2)
N2B C9B 1.35(2)
N3B C15B 1.339(13)
N3B C19B 1.465(13)
N3B C16B 1.497(12)
N4B C20B 1.307(13)
N4B C21B 1.444(12)
N5B C27B 1.319(14)
N5B C28B 1.404(12)
N6B C34B 1.345(12)
N6B C35B 1.389(14)
C1B C36B 1.55(2)
C2B C7B 1.40(2)
C2B C3B 1.46(2)
C3B C4B 1.298(19)
C3B C8B 1.481(18)
C4B C5B 1.41(2)
C5B C6B 1.33(3)
C6B C7B 1.44(3)
C9B C10B 1.377(17)
C9B C14B 1.49(2)
C10B C11B 1.407(18)
C10B C15B 1.505(14)
C11B C12B 1.44(2)
C12B C13B 1.41(2)
C13B C14B 1.33(2)
C16B C17B 1.464(16)
C16B C20B 1.525(13)
C17B C18B 1.517(16)
C18B C19B 1.518(15)
C21B C26B 1.370(14)
C21B C22B 1.413(13)
C22B C23B 1.375(14)
C22B C27B 1.444(13)
C23B C24B 1.436(17)
C24B C25B 1.386(15)
C25B C26B 1.380(16)
C28B C33B 1.416(16)
C28B C29B 1.421(14)
C29B C30B 1.337(15)
C29B C34B 1.550(15)
C30B C31B 1.429(16)
C31B C32B 1.453(16)
C32B C33B 1.354(16)
C36B C37B 1.56(2)
C36B C38B 1.599(18)
Br1C C36C 1.984(10)
O1C C1C 1.183(12)
O2C C8C 1.239(11)
O3C C15C 1.233(11)
O4C C20C 1.206(12)
O5C C27C 1.236(12)
O6C C34C 1.245(11)
N1C C1C 1.365(12)
N1C C2C 1.409(13)
N2C C8C 1.341(10)
N2C C9C 1.408(12)
N3C C15C 1.357(11)
N3C C16C 1.405(13)
N3C C19C 1.479(12)
N4C C20C 1.354(12)
N4C C21C 1.432(12)
N5C C27C 1.356(13)
N5C C28C 1.404(9)
N6C C34C 1.304(13)
N6C C35C 1.476(16)
C1C C36C 1.573(15)
C2C C7C 1.377(14)
C2C C3C 1.430(12)
C3C C4C 1.372(13)
C3C C8C 1.481(12)
C4C C5C 1.389(15)
C5C C6C 1.373(17)
C6C C7C 1.379(15)
C9C C14C 1.379(13)
C9C C10C 1.420(12)
C10C C11C 1.407(13)
C10C C15C 1.473(12)
C11C C12C 1.392(14)
C12C C13C 1.413(14)
C13C C14C 1.390(14)
C16C C20C 1.536(14)
C16C C17C 1.565(13)
C17C C18C 1.460(18)
C18C C19C 1.567(15)
C21C C26C 1.395(13)
C21C C22C 1.402(14)
C22C C23C 1.371(14)
C22C C27C 1.508(16)
C23C C24C 1.374(16)
C24C C25C 1.443(17)
C25C C26C 1.400(15)
C28C C29C 1.3900
C28C C33C 1.3900
C29C C30C 1.3900
C29C C34C 1.545(10)
C30C C31C 1.3900
C31C C32C 1.3900
C32C C33C 1.3900
C36C C37C 1.502(15)
C36C C38C 1.532(13)
O1D C1D 1.283(15)
O2D C8D 1.213(11)
O3D C15D 1.257(13)
O4D C20D 1.215(12)
O5D C27D 1.239(12)
O6D C34D 1.280(11)
N1D C1D 1.329(14)
N1D C2D 1.414(12)
N2D C8D 1.381(12)
N2D C9D 1.414(13)
N3D C15D 1.325(13)
N3D C16D 1.470(11)
N3D C19D 1.497(16)
N4D C21D 1.317(14)
N4D C20D 1.445(13)
N5D C27D 1.363(11)
N5D C28D 1.403(13)
N6D C34D 1.296(12)
N6D C35D 1.449(12)
C1D C36D 1.520(16)
C2D C7D 1.390(14)
C2D C3D 1.405(13)
C3D C4D 1.406(13)
C3D C8D 1.532(13)
C4D C5D 1.389(14)
C5D C6D 1.430(16)
C6D C7D 1.342(14)
C9D C14D 1.343(14)
C9D C10D 1.414(13)
C10D C11D 1.397(13)
C10D C15D 1.487(12)
C11D C12D 1.348(16)
C12D C13D 1.374(15)
C13D C14D 1.429(16)
C16D C20D 1.517(12)
C16D C17D 1.520(14)
C17D C18D 1.486(17)
C18D C19D 1.521(16)
C21D C26D 1.428(13)
C21D C22D 1.438(13)
C22D C23D 1.426(14)
C22D C27D 1.466(13)
C23D C24D 1.418(15)
C24D C25D 1.354(16)
C25D C26D 1.349(14)
C28D C33D 1.420(14)
C28D C29D 1.429(14)
C29D C30D 1.345(12)
C29D C34D 1.510(12)
C30D C31D 1.377(14)
C31D C32D 1.391(16)
C32D C33D 1.419(15)
C36D C38D 1.43(3)
C36D C37D 1.528(15)
C36D Br1D 1.884(14)
C36D Br1E 2.007(14)
C39 O7 1.405(15)

loop_
_geom_torsion_atom_site_label_1
_geom_torsion_atom_site_label_2
_geom_torsion_atom_site_label_3
_geom_torsion_atom_site_label_4
_geom_torsion
C2A N1A C1A O1A -9.0(16)
C2A N1A C1A C36A 171.4(9)
C1A N1A C2A C7A 3.1(15)
C1A N1A C2A C3A -174.7(9)
C7A C2A C3A C4A -6.2(14)
N1A C2A C3A C4A 171.7(8)
C7A C2A C3A C8A 176.1(9)
N1A C2A C3A C8A -6.0(13)
C2A C3A C4A C5A 2.8(15)
C8A C3A C4A C5A -179.5(9)
C3A C4A C5A C6A 3.3(16)
C4A C5A C6A C7A -6.1(17)
C3A C2A C7A C6A 3.4(15)
N1A C2A C7A C6A -174.4(9)
C5A C6A C7A C2A 2.8(16)
C9A N2A C8A O2A 6.1(14)
C9A N2A C8A C3A -176.5(9)
C4A C3A C8A O2A -156.9(8)
C2A C3A C8A O2A 20.8(13)
C4A C3A C8A N2A 25.6(12)
C2A C3A C8A N2A -156.7(9)
C8A N2A C9A C14A -132.9(11)
C8A N2A C9A C10A 46.6(16)
N2A C9A C10A C11A -177.2(11)
C14A C9A C10A C11A 2.3(18)
N2A C9A C10A C15A 3.0(17)
C14A C9A C10A C15A -177.6(11)
C9A C10A C11A C12A -2.3(19)
C15A C10A C11A C12A 177.5(12)
C10A C11A C12A C13A -4(2)
C11A C12A C13A C14A 10(2)
C12A C13A C14A C9A -10(2)
N2A C9A C14A C13A -176.2(12)
C10A C9A C14A C13A 4(2)
C19A N3A C15A O3A -163.5(9)
C16A N3A C15A O3A -4.4(12)
C19A N3A C15A C10A 22.2(13)
C16A N3A C15A C10A -178.7(8)
C11A C10A C15A O3A -124.5(11)
C9A C10A C15A O3A 55.4(14)
C11A C10A C15A N3A 49.6(13)
C9A C10A C15A N3A -130.5(10)
C19A N3A C16A C17A -11.7(11)
C15A N3A C16A C17A -172.9(8)
C19A N3A C16A C20A -131.1(8)
C15A N3A C16A C20A 67.7(10)
N3A C16A C17A C18A 31.7(11)
C20A C16A C17A C18A 152.2(9)
C16A C17A C18A C19A -40.9(12)
C16A N3A C19A C18A -15.1(12)
C15A N3A C19A C18A 144.5(10)
C17A C18A C19A N3A 33.8(12)
C21A N4A C20A O4A 0.8(16)
C21A N4A C20A C16A -177.8(9)
N3A C16A C20A O4A -143.5(9)
C17A C16A C20A O4A 102.7(10)
N3A C16A C20A N4A 35.3(11)
C17A C16A C20A N4A -78.5(11)
C20A N4A C21A C26A 0.0(18)
C20A N4A C21A C22A 173.7(9)
C26A C21A C22A C23A 5.3(17)
N4A C21A C22A C23A -168.7(10)
C26A C21A C22A C27A -178.7(12)
N4A C21A C22A C27A 7.3(15)
C21A C22A C23A C24A -6.0(17)
C27A C22A C23A C24A 178.0(12)
C22A C23A C24A C25A -2(2)
C23A C24A C25A C26A 11(3)
N4A C21A C26A C25A 177.1(15)
C22A C21A C26A C25A 3(2)
C24A C25A C26A C21A -12(3)
C28A N5A C27A O5A -1.9(16)
C28A N5A C27A C22A 180.0(9)
C23A C22A C27A O5A 168.7(10)
C21A C22A C27A O5A -7.1(15)
C23A C22A C27A N5A -13.1(15)
C21A C22A C27A N5A 171.1(9)
C27A N5A C28A C29A 175.3(10)
C27A N5A C28A C33A -8.3(15)
C33A C28A C29A C30A -0.5(16)
N5A C28A C29A C30A 175.5(9)
C33A C28A C29A C34A 179.9(11)
N5A C28A C29A C34A -4.0(14)
C28A C29A C30A C31A 2.8(16)
C34A C29A C30A C31A -177.6(10)
C29A C30A C31A C32A -1.0(16)
C30A C31A C32A C33A -3.4(18)
C29A C28A C33A C32A -3.2(17)
N5A C28A C33A C32A -179.1(9)
C31A C32A C33A C28A 5.3(18)
C35A N6A C34A O6A -0.4(17)
C35A N6A C34A C29A 178.8(10)
C28A C29A C34A O6A 15.9(17)
C30A C29A C34A O6A -163.6(11)
C28A C29A C34A N6A -163.3(10)
C30A C29A C34A N6A 17.2(15)
O1A C1A C36A C37A 0.6(13)
N1A C1A C36A C37A -179.8(10)
O1A C1A C36A C38A -124.8(10)
N1A C1A C36A C38A 54.8(11)
O1A C1A C36A Br1A 117.7(8)
N1A C1A C36A Br1A -62.7(9)
C2B N1B C1B O1B -4(3)
C2B N1B C1B C36B 177.2(14)
C1B N1B C2B C7B 10(3)
C1B N1B C2B C3B -177.7(15)
C7B C2B C3B C4B -8(2)
N1B C2B C3B C4B -179.7(14)
C7B C2B C3B C8B 177.0(13)
N1B C2B C3B C8B 5.1(19)
C2B C3B C4B C5B 7(2)
C8B C3B C4B C5B -177.8(15)
C3B C4B C5B C6B -10(3)
C4B C5B C6B C7B 13(3)
N1B C2B C7B C6B -177.7(16)
C3B C2B C7B C6B 10(2)
C5B C6B C7B C2B -14(3)
C9B N2B C8B O2B -4(2)
C9B N2B C8B C3B 176.2(11)
C4B C3B C8B O2B -161.4(14)
C2B C3B C8B O2B 13.7(19)
C4B C3B C8B N2B 18.4(19)
C2B C3B C8B N2B -166.5(12)
C8B N2B C9B C10B 45.7(19)
C8B N2B C9B C14B -128.3(14)
N2B C9B C10B C11B -174.1(11)
C14B C9B C10B C11B 0.3(16)
N2B C9B C10B C15B 11.8(18)
C14B C9B C10B C15B -173.9(10)
C9B C10B C11B C12B -5.9(17)
C15B C10B C11B C12B 168.5(11)
C10B C11B C12B C13B 9.7(19)
C11B C12B C13B C14B -7(2)
C12B C13B C14B C9B 2(2)
N2B C9B C14B C13B 176.6(13)
C10B C9B C14B C13B 2(2)
C19B N3B C15B O3B -162.8(10)
C16B N3B C15B O3B -14.8(15)
C19B N3B C15B C10B 22.4(15)
C16B N3B C15B C10B 170.5(9)
C9B C10B C15B O3B 52.6(15)
C11B C10B C15B O3B -121.8(11)
C9B C10B C15B N3B -132.4(11)
C11B C10B C15B N3B 53.2(13)
C15B N3B C16B C17B -129.3(10)
C19B N3B C16B C17B 23.2(11)
C15B N3B C16B C20B 108.9(10)
C19B N3B C16B C20B -98.6(10)
N3B C16B C17B C18B -38.2(10)
C20B C16B C17B C18B 86.0(10)
C16B C17B C18B C19B 39.2(11)
C15B N3B C19B C18B 151.9(10)
C16B N3B C19B C18B 1.1(11)
C17B C18B C19B N3B -24.1(12)
C21B N4B C20B O4B -1.5(18)
C21B N4B C20B C16B -176.3(8)
C17B C16B C20B O4B 52.1(13)
N3B C16B C20B O4B 168.8(9)
C17B C16B C20B N4B -132.5(9)
N3B C16B C20B N4B -15.8(12)
C20B N4B C21B C26B -3.4(15)
C20B N4B C21B C22B 178.6(9)
C26B C21B C22B C23B -0.5(14)
N4B C21B C22B C23B 177.5(9)
C26B C21B C22B C27B -177.6(10)
N4B C21B C22B C27B 0.4(14)
C21B C22B C23B C24B 2.9(15)
C27B C22B C23B C24B -179.9(11)
C22B C23B C24B C25B -3.1(16)
C23B C24B C25B C26B 0.9(16)
C22B C21B C26B C25B -1.6(16)
N4B C21B C26B C25B -179.5(9)
C24B C25B C26B C21B 1.3(17)
C28B N5B C27B O5B 1(2)
C28B N5B C27B C22B 179.9(10)
C23B C22B C27B O5B -172.3(13)
C21B C22B C27B O5B 4.7(19)
C23B C22B C27B N5B 8.7(17)
C21B C22B C27B N5B -174.2(10)
C27B N5B C28B C33B -10.7(18)
C27B N5B C28B C29B 168.5(12)
N5B C28B C29B C30B 179.5(10)
C33B C28B C29B C30B -1.3(15)
N5B C28B C29B C34B 3.0(14)
C33B C28B C29B C34B -177.8(9)
C28B C29B C30B C31B 0.7(16)
C34B C29B C30B C31B 177.2(9)
C29B C30B C31B C32B -0.6(16)
C30B C31B C32B C33B 1.0(17)
C31B C32B C33B C28B -1.7(19)
N5B C28B C33B C32B -179.1(11)
C29B C28B C33B C32B 1.7(17)
C35B N6B C34B O6B -0.1(16)
C35B N6B C34B C29B -176.2(9)
C30B C29B C34B O6B -161.9(11)
C28B C29B C34B O6B 14.7(15)
C30B C29B C34B N6B 14.3(14)
C28B C29B C34B N6B -169.2(9)
O1B C1B C36B C37B -161.0(14)
N1B C1B C36B C37B 18.0(17)
O1B C1B C36B C38B -23(2)
N1B C1B C36B C38B 156.5(13)
O1B C1B C36B Br1B 87.9(14)
N1B C1B C36B Br1B -93.0(13)
C2C N1C C1C O1C -2.5(17)
C2C N1C C1C C36C 174.4(9)
C1C N1C C2C C7C 4.7(15)
C1C N1C C2C C3C -172.8(9)
C7C C2C C3C C4C -0.4(13)
N1C C2C C3C C4C 177.1(9)
C7C C2C C3C C8C 174.8(9)
N1C C2C C3C C8C -7.6(12)
C2C C3C C4C C5C -0.3(16)
C8C C3C C4C C5C -175.6(10)
C3C C4C C5C C6C 3.7(18)
C4C C5C C6C C7C -6.5(18)
N1C C2C C7C C6C -179.6(10)
C3C C2C C7C C6C -2.2(15)
C5C C6C C7C C2C 5.9(17)
C9C N2C C8C O2C 4.5(14)
C9C N2C C8C C3C -175.3(8)
C4C C3C C8C O2C -158.2(9)
C2C C3C C8C O2C 26.7(13)
C4C C3C C8C N2C 21.5(13)
C2C C3C C8C N2C -153.6(8)
C8C N2C C9C C14C -130.6(10)
C8C N2C C9C C10C 48.4(13)
C14C C9C C10C C11C -0.3(12)
N2C C9C C10C C11C -179.3(8)
C14C C9C C10C C15C -171.4(8)
N2C C9C C10C C15C 9.6(12)
C9C C10C C11C C12C 0.5(12)
C15C C10C C11C C12C 171.8(8)
C10C C11C C12C C13C -0.3(13)
C11C C12C C13C C14C 0.0(14)
N2C C9C C14C C13C 179.0(8)
C10C C9C C14C C13C 0.0(13)
C12C C13C C14C C9C 0.2(14)
C16C N3C C15C O3C -10.4(12)
C19C N3C C15C O3C -159.3(9)
C16C N3C C15C C10C 172.5(8)
C19C N3C C15C C10C 23.6(12)
C11C C10C C15C O3C -127.4(9)
C9C C10C C15C O3C 43.5(12)
C11C C10C C15C N3C 49.6(11)
C9C C10C C15C N3C -139.4(9)
C15C N3C C16C C20C 75.6(10)
C19C N3C C16C C20C -132.4(9)
C15C N3C C16C C17C -162.7(8)
C19C N3C C16C C17C -10.6(10)
N3C C16C C17C C18C 29.9(10)
C20C C16C C17C C18C 156.5(9)
C16C C17C C18C C19C -36.9(11)
C15C N3C C19C C18C 138.9(9)
C16C N3C C19C C18C -11.6(11)
C17C C18C C19C N3C 31.0(12)
C21C N4C C20C O4C -0.2(15)
C21C N4C C20C C16C 177.6(8)
N3C C16C C20C O4C -167.3(9)
C17C C16C C20C O4C 72.8(11)
N3C C16C C20C N4C 14.8(12)
C17C C16C C20C N4C -105.0(9)
C20C N4C C21C C26C -7.6(14)
C20C N4C C21C C22C 173.9(9)
C26C C21C C22C C23C -3.1(15)
N4C C21C C22C C23C 175.4(10)
C26C C21C C22C C27C 175.8(9)
N4C C21C C22C C27C -5.7(13)
C21C C22C C23C C24C 6(2)
C27C C22C C23C C24C -173.0(15)
C22C C23C C24C C25C -8(3)
C23C C24C C25C C26C 7(3)
C22C C21C C26C C25C 2.7(15)
N4C C21C C26C C25C -175.9(11)
C24C C25C C26C C21C -5(2)
C28C N5C C27C O5C -0.4(16)
C28C N5C C27C C22C 178.5(8)
C23C C22C C27C O5C -179.3(12)
C21C C22C C27C O5C 1.8(15)
C23C C22C C27C N5C 1.8(14)
C21C C22C C27C N5C -177.1(8)
C27C N5C C28C C29C 166.1(8)
C27C N5C C28C C33C -17.6(12)
C33C C28C C29C C30C 0.0
N5C C28C C29C C30C 176.4(6)
C33C C28C C29C C34C -178.8(7)
N5C C28C C29C C34C -2.4(8)
C28C C29C C30C C31C 0.0
C34C C29C C30C C31C 178.8(7)
C29C C30C C31C C32C 0.0
C30C C31C C32C C33C 0.0
C31C C32C C33C C28C 0.0
C29C C28C C33C C32C 0.0
N5C C28C C33C C32C -176.3(7)
C35C N6C C34C O6C 1.1(17)
C35C N6C C34C C29C -175.7(10)
C28C C29C C34C O6C 18.6(11)
C30C C29C C34C O6C -160.1(7)
C28C C29C C34C N6C -164.5(8)
C30C C29C C34C N6C 16.7(11)
O1C C1C C36C C37C -142.4(10)
N1C C1C C36C C37C 40.4(11)
O1C C1C C36C C38C -12.1(13)
N1C C1C C36C C38C 170.7(9)
O1C C1C C36C Br1C 101.7(9)
N1C C1C C36C Br1C -75.5(8)
C2D N1D C1D O1D 6(2)
C2D N1D C1D C36D -169.2(10)
C1D N1D C2D C7D -3.5(16)
C1D N1D C2D C3D 171.4(10)
C7D C2D C3D C4D -3.5(13)
N1D C2D C3D C4D -178.9(8)
C7D C2D C3D C8D 178.6(8)
N1D C2D C3D C8D 3.2(12)
C2D C3D C4D C5D 1.5(14)
C8D C3D C4D C5D 179.5(8)
C3D C4D C5D C6D 2.1(13)
C4D C5D C6D C7D -3.8(13)
C5D C6D C7D C2D 1.8(14)
C3D C2D C7D C6D 1.8(13)
N1D C2D C7D C6D 176.9(9)
C9D N2D C8D O2D 14.7(14)
C9D N2D C8D C3D -164.4(8)
C2D C3D C8D O2D 23.8(13)
C4D C3D C8D O2D -154.2(9)
C2D C3D C8D N2D -157.1(8)
C4D C3D C8D N2D 24.9(11)
C8D N2D C9D C14D -128.7(11)
C8D N2D C9D C10D 47.6(14)
C14D C9D C10D C11D -5.9(16)
N2D C9D C10D C11D 177.8(10)
C14D C9D C10D C15D -173.5(10)
N2D C9D C10D C15D 10.2(15)
C9D C10D C11D C12D 3.5(17)
C15D C10D C11D C12D 171.0(11)
C10D C11D C12D C13D -4(2)
C11D C12D C13D C14D 7(2)
C10D C9D C14D C13D 9.1(18)
N2D C9D C14D C13D -174.5(12)
C12D C13D C14D C9D -10(2)
C16D N3D C15D O3D -15.1(14)
C19D N3D C15D O3D -162.8(9)
C16D N3D C15D C10D 165.5(8)
C19D N3D C15D C10D 17.7(14)
C11D C10D C15D O3D -114.8(12)
C9D C10D C15D O3D 52.5(15)
C11D C10D C15D N3D 64.6(14)
C9D C10D C15D N3D -128.1(11)
C15D N3D C16D C20D 112.4(10)
C19D N3D C16D C20D -95.6(9)
C15D N3D C16D C17D -128.6(9)
C19D N3D C16D C17D 23.4(9)
N3D C16D C17D C18D -34.9(10)
C20D C16D C17D C18D 86.7(9)
C16D C17D C18D C19D 33.4(10)
C15D N3D C19D C18D 146.8(10)
C16D N3D C19D C18D -3.4(10)
C17D C18D C19D N3D -18.7(10)
C21D N4D C20D O4D -1.0(15)
C21D N4D C20D C16D -175.0(9)
N3D C16D C20D O4D 171.7(9)
C17D C16D C20D O4D 56.9(12)
N3D C16D C20D N4D -14.0(12)
C17D C16D C20D N4D -128.8(9)
C20D N4D C21D C26D 9.4(14)
C20D N4D C21D C22D -173.1(8)
N4D C21D C22D C23D 176.8(9)
C26D C21D C22D C23D -5.5(14)
N4D C21D C22D C27D -2.3(13)
C26D C21D C22D C27D 175.4(8)
C21D C22D C23D C24D 2.6(16)
C27D C22D C23D C24D -178.3(10)
C22D C23D C24D C25D 3.0(17)
C23D C24D C25D C26D -6.0(16)
C24D C25D C26D C21D 3.0(15)
N4D C21D C26D C25D -179.6(9)
C22D C21D C26D C25D 2.9(13)
C28D N5D C27D O5D -3.5(17)
C28D N5D C27D C22D 172.3(10)
C23D C22D C27D O5D 172.8(10)
C21D C22D C27D O5D -8.1(15)
C23D C22D C27D N5D -2.9(14)
C21D C22D C27D N5D 176.2(8)
C27D N5D C28D C33D -11.7(17)
C27D N5D C28D C29D 170.8(10)
N5D C28D C29D C30D 174.1(10)
C33D C28D C29D C30D -3.4(15)
N5D C28D C29D C34D 1.3(14)
C33D C28D C29D C34D -176.3(9)
C28D C29D C30D C31D 4.0(16)
C34D C29D C30D C31D 176.8(10)
C29D C30D C31D C32D -2.5(18)
C30D C31D C32D C33D 0.3(16)
C31D C32D C33D C28D 0.1(15)
N5D C28D C33D C32D -176.0(10)
C29D C28D C33D C32D 1.5(16)
C35D N6D C34D O6D 8.3(14)
C35D N6D C34D C29D -176.2(8)
C30D C29D C34D O6D -156.8(10)
C28D C29D C34D O6D 15.8(14)
C30D C29D C34D N6D 27.7(13)
C28D C29D C34D N6D -159.7(9)
O1D C1D C36D C38D -77.8(16)
N1D C1D C36D C38D 98.3(16)
O1D C1D C36D C37D 48.8(18)
N1D C1D C36D C37D -135.1(14)
O1D C1D C36D Br1D 137.9(10)
N1D C1D C36D Br1D -46.0(14)
O1D C1D C36D Br1E 172.6(10)
N1D C1D C36D Br1E -11.2(15)

loop_
_platon_squeeze_void_nr
_platon_squeeze_void_average_x
_platon_squeeze_void_average_y
_platon_squeeze_void_average_z
_platon_squeeze_void_volume
_platon_squeeze_void_count_electrons
_platon_squeeze_void_content
1 0.302 0.488 0.570 349 124 ' '
